data_7132787
loop_
_publ_author_name
'Qiu, Zhao-Feng'
'Wang, Peng'
'Zhang, Xiao-Yu'
'Chen, Jia-Qi'
'Zhang, Kai-Yang'
'Lu, Xiang-Yu'
'Zhao, Yue'
'Sun, Wei-Yin'

_publ_section_title
;
 Supramolecular assemblies of Cu(II) with a tetraphenylethene-imidazole
 ligand for tuning photocatalytic CO<sub>2</sub> reduction.
;
_journal_issue 16
_journal_name_full 'Chemical communications (Cambridge, England)'
_journal_page_first 2204
_journal_page_last 2207
_journal_paper_doi 10.1039/d3cc05514k
_journal_volume 60
_journal_year 2024
_chemical_formula_moiety 'C76 H60 Cu2 N16 O2, 4(N O3), 2.5(H2 O)'
_chemical_formula_sum 'C76 H65 Cu2 N20 O16.5'
_chemical_formula_weight 1649.56
_space_group_crystal_system tetragonal
_space_group_IT_number 78
_space_group_name_Hall 'P 4cw'
_space_group_name_H-M_alt 'P 43'
_atom_sites_solution_hydrogens mixed
_atom_sites_solution_primary iterative
_audit_creation_date 2023-10-08
_audit_creation_method
;
Olex2 1.3
(compiled 2020.11.12 svn.r5f609507 for OlexSys, GUI svn.r6408)
;
_audit_update_record
;
2023-11-08 deposited with the CCDC.	2024-01-16 downloaded from the CCDC.
;
_cell_angle_alpha 90
_cell_angle_beta 90
_cell_angle_gamma 90
_cell_formula_units_Z 4
_cell_length_a 19.7601(8)
_cell_length_b 19.7601(8)
_cell_length_c 19.9303(11)
_cell_measurement_reflns_used 9940
_cell_measurement_temperature 190.00
_cell_measurement_theta_max 48.46
_cell_measurement_theta_min 2.74
_cell_volume 7782.0(6)
_computing_cell_refinement 'SAINT V8.40B (?, 2016)'
_computing_data_reduction 'SAINT V8.40B (?, 2016)'
_computing_molecular_graphics 'Olex2 1.3 (Dolomanov et al., 2009)'
_computing_publication_material 'Olex2 1.3 (Dolomanov et al., 2009)'
_computing_structure_refinement 'SHELXL 2018/3 (Sheldrick, 2015)'
_computing_structure_solution 'olex2.solve 1.3 (Bourhis et al., 2015)'
_diffrn_ambient_temperature 190.0
_diffrn_measured_fraction_theta_full 0.998
_diffrn_measured_fraction_theta_max 0.998
_diffrn_measurement_device_type 'Bruker APEX-II CCD'
_diffrn_measurement_method '\f and \w scans'
_diffrn_radiation_type GaK\a
_diffrn_radiation_wavelength 1.34139
_diffrn_reflns_av_R_equivalents 0.0527
_diffrn_reflns_av_unetI/netI 0.0660
_diffrn_reflns_Laue_measured_fraction_full 0.998
_diffrn_reflns_Laue_measured_fraction_max 0.998
_diffrn_reflns_limit_h_max 23
_diffrn_reflns_limit_h_min -23
_diffrn_reflns_limit_k_max 23
_diffrn_reflns_limit_k_min -20
_diffrn_reflns_limit_l_max 24
_diffrn_reflns_limit_l_min -22
_diffrn_reflns_number 60540
_diffrn_reflns_point_group_measured_fraction_full 0.974
_diffrn_reflns_point_group_measured_fraction_max 0.970
_diffrn_reflns_theta_full 53.594
_diffrn_reflns_theta_max 54.036
_diffrn_reflns_theta_min 1.945
_diffrn_source_current 2.86
_diffrn_source_power 0.1993706
_diffrn_source_voltage 69.71
_diffrn_standards_number 0
_exptl_absorpt_coefficient_mu 3.387
_exptl_absorpt_correction_T_max 0.1422
_exptl_absorpt_correction_T_min 0.0645
_exptl_absorpt_correction_type none
_exptl_absorpt_process_details
;
SADABS-2016/2 (Bruker,2016/2) was used for absorption correction.
wR2(int) was 0.1197 before and 0.0915 after correction.
The Ratio of minimum to maximum transmission is 0.4536.
The \l/2 correction factor is Not present.
;
_exptl_crystal_density_diffrn 1.408
_exptl_crystal_description block
_exptl_crystal_F_000 3404
_exptl_crystal_size_max 0.14
_exptl_crystal_size_mid 0.12
_exptl_crystal_size_min 0.11
_refine_diff_density_max 0.335
_refine_diff_density_min -0.424
_refine_diff_density_rms 0.074
_refine_ls_abs_structure_details
;
 Refined as an inversion twin.
;
_refine_ls_abs_structure_Flack 0.091(9)
_refine_ls_extinction_method none
_refine_ls_goodness_of_fit_ref 1.052
_refine_ls_hydrogen_treatment constr
_refine_ls_matrix_type full
_refine_ls_number_parameters 1421
_refine_ls_number_reflns 13904
_refine_ls_number_restraints 794
_refine_ls_restrained_S_all 1.047
_refine_ls_R_factor_all 0.0976
_refine_ls_R_factor_gt 0.0786
_refine_ls_shift/su_max 0.002
_refine_ls_shift/su_mean 0.000
_refine_ls_structure_factor_coef Fsqd
_refine_ls_weighting_details 'w=1/[\s^2^(Fo^2^)+(0.0637P)^2^+23.8508P] where P=(Fo^2^+2Fc^2^)/3'
_refine_ls_weighting_scheme calc
_refine_ls_wR_factor_gt 0.1978
_refine_ls_wR_factor_ref 0.2061
_reflns_Friedel_coverage 0.887
_reflns_Friedel_fraction_full 0.948
_reflns_Friedel_fraction_max 0.941
_reflns_number_gt 10709
_reflns_number_total 13904
_reflns_threshold_expression 'I > 2\s(I)'
_cod_data_source_file d3cc05514k2.cif
_cod_data_source_block Cu-H2O
_cod_original_cell_volume 7782.0(8)
_cod_original_formula_sum 'C76 H65 Cu2 N20 O16.50'
_cod_database_code 7132787
_shelx_shelxl_version_number 2018/3
_shelx_space_group_comment
;
The symmetry employed for this shelxl refinement is uniquely defined
by the following loop, which should always be used as a source of
symmetry information in preference to the above space-group names.
They are only intended as comments.
;
_shelx_estimated_absorpt_t_max 0.707
_shelx_estimated_absorpt_t_min 0.649
_olex2_refinement_description
;
1. Twinned data refinement
 Scales: 0.909(9)
 0.091(9)
2. Fixed Uiso
 At 1.2 times of:
  All C(H) groups
 At 1.5 times of:
  All O(H,H) groups
3. Restrained distances
 N17-O4 = N17-O5
 1.25 with sigma of 0.02
 N17-O6
 1.24 with sigma of 0.02
 N17A-O6A = N17A-O4A
 1.25 with sigma of 0.02
 N17A-O5A
 1.24 with sigma of 0.02
 N18-O8 = N18-O9
 1.25 with sigma of 0.02
 N18-O7
 1.24 with sigma of 0.02
 N18A-O9A = N18A-O7A
 1.25 with sigma of 0.02
 N18A-O8A
 1.24 with sigma of 0.02
 N20-O14 = N20-O13
 1.25 with sigma of 0.02
 N20-O15
 1.24 with sigma of 0.02
 N19A-O12A = N19A-O10A
 1.25 with sigma of 0.02
 N19A-O11A
 1.24 with sigma of 0.02
 N20A-O14A = N20A-O13A
 1.25 with sigma of 0.02
 N20A-O15A
 1.24 with sigma of 0.02
 N19-O12 = N19-O10
 1.25 with sigma of 0.02
 N19-O11
 1.24 with sigma of 0.02
 C52A-C51A \\sim C52-C51 \\sim C53-C52A \\sim C53-C52 \\sim C51-C50 \\sim
C51A-C50 \\sim C55-C54 ~
 C55A-C54A \\sim C55A-C50 \\sim C55-C50 \\sim C54-C53 \\sim C54A-C53
 with sigma of 0.02
 C33-C32 \\sim C33-C32A \\sim C32A-C31A \\sim C32-C31 \\sim C31A-C30 \\sim
C31-C30 \\sim C35A-C30 ~
 C35-C30 \\sim C35-C34 \\sim C35A-C34A \\sim C34A-C33 \\sim C34-C33
 with sigma of 0.02
 C70-C69 \\sim C70A-C69A \\sim C71-C70A \\sim C71-C70 \\sim C69A-C68 \\sim
C69-C68
 with sigma of 0.02
 C26-C25 \\sim C26A-C25A \\sim C26-C21 \\sim C26A-C21 \\sim C25-C24 \\sim
C25A-C24 \\sim C24-C23A ~
 C24-C23 \\sim C23-C22 \\sim C24A-C23A \\sim C24A-C21 \\sim C22-C21
 with sigma of 0.02
 O4-O6 \\sim O6-O5 \\sim O5-O4
 with sigma of 0.04
 O6A-O5A \\sim O5A-O4A \\sim O4A-O6A
 with sigma of 0.04
 O8-O7 \\sim O7-O9 \\sim O9-O8
 with sigma of 0.04
 O9A-O8A \\sim O8A-O7A \\sim O7A-O9A
 with sigma of 0.04
 O14-O15 \\sim O15-O13 \\sim O13-O14
 with sigma of 0.04
 O12A-O11A \\sim O11A-O10A \\sim O10A-O12A
 with sigma of 0.04
 O14A-O15A \\sim O15A-O13A \\sim O13A-O14A
 with sigma of 0.04
 O12-O11 \\sim O11-O10 \\sim O10-O12
 with sigma of 0.04
4. Restrained planarity
 C68, C70, C71, C72, C73
 with sigma of 0.1
 O4, O5, O6, N17
 with sigma of 0.1
 O4A, O5A, O6A, N17A
 with sigma of 0.1
 O7, O8, O9, N18
 with sigma of 0.1
 O7A, O8A, O9A, N18A
 with sigma of 0.1
 O13, O14, O15, N20
 with sigma of 0.1
 O10A, O11A, O12A, N19A
 with sigma of 0.1
 O13A, O14A, O15A, N20A
 with sigma of 0.1
 O10, O11, O12, N19
 with sigma of 0.1
5. Uiso/Uaniso restraints and constraints
C23A \\sim C24A \\sim C25 \\sim C25A \\sim C26 \\sim C26A: within 2A with sigma
of 0.01 and sigma for terminal atoms of 0.02 within 2A
C60A \\sim C61A \\sim C63A \\sim C64A: within 2A with sigma of 0.01 and sigma
for terminal atoms of 0.02 within 2A
C12 \\sim C12A \\sim C13 \\sim C13A: within 2A with sigma of 0.01 and sigma for
terminal atoms of 0.02 within 2A
O4 \\sim O5 \\sim O6 \\sim N17: within 2A with sigma of 0.04 and sigma for
terminal atoms of 0.08 within 2A
O4A \\sim O5A \\sim O6A \\sim N17A: within 2A with sigma of 0.04 and sigma for
terminal atoms of 0.08 within 2A
O7 \\sim O8 \\sim O9 \\sim N18: within 2A with sigma of 0.04 and sigma for
terminal atoms of 0.08 within 2A
O7A \\sim O8A \\sim O9A \\sim N18A: within 2A with sigma of 0.04 and sigma for
terminal atoms of 0.08 within 2A
O13 \\sim O14 \\sim O15 \\sim N20: within 2A with sigma of 0.04 and sigma for
terminal atoms of 0.08 within 2A
O10A \\sim O11A \\sim O12A \\sim N19A: within 2A with sigma of 0.04 and sigma
for terminal atoms of 0.08 within 2A
O13A \\sim O14A \\sim O15A \\sim N20A: within 2A with sigma of 0.04 and sigma
for terminal atoms of 0.08 within 2A
O10 \\sim O11 \\sim O12 \\sim N19: within 2A with sigma of 0.04 and sigma for
terminal atoms of 0.08 within 2A
C63 \\sim C63A \\sim C64 \\sim C64A: within 2A with sigma of 0.01 and sigma for
terminal atoms of 0.02 within 2A
Uanis(C31) \\sim Ueq, Uanis(C31A) \\sim Ueq, Uanis(C31A) \\sim Ueq, Uanis(C32)
\\sim Ueq, Uanis(C32A) \\sim Ueq, Uanis(C32A) \\sim Ueq: with sigma of 0.01 and
sigma for terminal atoms of 0.02
Uanis(C51A) \\sim Ueq, Uanis(C51) \\sim Ueq, Uanis(C52) \\sim Ueq, Uanis(C54A)
\\sim Ueq, Uanis(C52A) \\sim Ueq, Uanis(C55) \\sim Ueq, Uanis(C55A) \\sim Ueq:
with sigma of 0.01 and sigma for terminal atoms of 0.02
Uanis(C70A) \\sim Ueq, Uanis(C69A) \\sim Ueq, Uanis(C70) \\sim Ueq, Uanis(C69)
\\sim Ueq: with sigma of 0.01 and sigma for terminal atoms of 0.02
Uanis(C34A) \\sim Ueq, Uanis(C34) \\sim Ueq, Uanis(C35) \\sim Ueq, Uanis(C35A)
\\sim Ueq: with sigma of 0.01 and sigma for terminal atoms of 0.02
6. Rigid body (RIGU) restrains
 C25, C26A
 with sigma for 1-2 distances of 0.004 and sigma for 1-3 distances of 0.004
 O4, O5, O6, N17
 with sigma for 1-2 distances of 0.004 and sigma for 1-3 distances of 0.004
 O4A, O5A, O6A, N17A
 with sigma for 1-2 distances of 0.004 and sigma for 1-3 distances of 0.004
 O7, O8, O9, N18
 with sigma for 1-2 distances of 0.004 and sigma for 1-3 distances of 0.004
 O7A, O8A, O9A, N18A
 with sigma for 1-2 distances of 0.004 and sigma for 1-3 distances of 0.004
 O13, O14, O15, N20
 with sigma for 1-2 distances of 0.004 and sigma for 1-3 distances of 0.004
 O10A, O11A, O12A, N19A
 with sigma for 1-2 distances of 0.004 and sigma for 1-3 distances of 0.004
 O13A, O14A, O15A, N20A
 with sigma for 1-2 distances of 0.004 and sigma for 1-3 distances of 0.004
 O10, O11, O12, N19
 with sigma for 1-2 distances of 0.004 and sigma for 1-3 distances of 0.004
7. Others
 Sof(C12A)=Sof(H12A)=Sof(C13A)=Sof(H13A)=Sof(C15A)=Sof(H15A)=Sof(C16A)=
 Sof(H16A)=Sof(C23A)=Sof(H23A)=Sof(C24A)=Sof(H24A)=Sof(C25A)=Sof(H25A)=
 Sof(C26A)=Sof(H26A)=Sof(C31A)=Sof(H31A)=Sof(C32A)=Sof(H32A)=Sof(C34A)=
 Sof(H34A)=Sof(C35A)=Sof(H35A)=Sof(C51A)=Sof(H51A)=Sof(C52A)=Sof(H52A)=
 Sof(C54A)=Sof(H54A)=Sof(C55A)=Sof(H55A)=Sof(C60A)=Sof(H60A)=Sof(C61A)=
 Sof(H61A)=Sof(C63A)=Sof(H63A)=Sof(C64A)=Sof(H64A)=Sof(C69A)=Sof(H69A)=
 Sof(C70A)=Sof(H70A)=Sof(C72A)=Sof(H72A)=Sof(C73A)=Sof(H73A)=Sof(O7A)=Sof(O8A)=
 Sof(O9A)=Sof(N18A)=Sof(O10A)=Sof(O11A)=Sof(O12A)=Sof(N19A)=Sof(O4A)=Sof(O5A)=
 Sof(O6A)=Sof(N17A)=Sof(O13A)=Sof(O14A)=Sof(O15A)=Sof(N20A)=Sof(O16A)=Sof(H16B)=
 Sof(H16C)=Sof(O17A)=Sof(H17C)=Sof(H17D)=1-FVAR(1)
 Sof(C12)=Sof(H12)=Sof(C13)=Sof(H13)=Sof(C15)=Sof(H15)=Sof(C16)=Sof(H16)=
 Sof(C22)=Sof(H22)=Sof(C23)=Sof(H23)=Sof(C25)=Sof(H25)=Sof(C26)=Sof(H26)=
 Sof(C31)=Sof(H31)=Sof(C32)=Sof(H32)=Sof(C34)=Sof(H34)=Sof(C35)=Sof(H35)=
 Sof(C51)=Sof(H51)=Sof(C52)=Sof(H52)=Sof(C54)=Sof(H54)=Sof(C55)=Sof(H55)=
 Sof(C60)=Sof(H60)=Sof(C61)=Sof(H61)=Sof(C63)=Sof(H63)=Sof(C64)=Sof(H64)=
 Sof(C69)=Sof(H69)=Sof(C70)=Sof(H70)=Sof(C72)=Sof(H72)=Sof(C73)=Sof(H73)=
 Sof(O13)=Sof(O14)=Sof(O15)=Sof(N20)=Sof(O4)=Sof(O5)=Sof(O6)=Sof(N17)=Sof(O7)=
 Sof(O8)=Sof(O9)=Sof(N18)=Sof(O10)=Sof(O11)=Sof(O12)=Sof(N19)=Sof(O17)=
 Sof(H17A)=Sof(H17B)=Sof(O16)=Sof(H16D)=Sof(H16E)=FVAR(1)
 Fixed Sof: O3(0.5) H3A(0.5) H3B(0.5)
8.a Everything fixed:
 H3A, H3B, H16B, H16C, H17A, H17B, H17C, H17D
8.b Free rotating group:
 O16(H16D,H16E)
8.c Rotating group:
 O1(H1A,H1B), O2(H2A,H2B)
8.d Aromatic/amide H refined with riding coordinates:
 C1(H1), C2(H2), C3(H3), C5(H5), C6(H6), C8(H8), C9(H9), C12(H12), C12A(H12A),
 C13(H13), C13A(H13A), C15(H15), C15A(H15A), C16(H16), C16A(H16A), C17(H17),
 C18(H18), C19(H19), C22(H22), C23(H23), C23A(H23A), C24A(H24A), C25(H25),
 C25A(H25A), C26(H26), C26A(H26A), C27(H27), C28(H28), C29(H29), C31(H31),
 C31A(H31A), C32(H32), C32A(H32A), C34(H34), C34A(H34A), C35(H35), C35A(H35A),
 C36(H36), C37(H37), C38(H38), C39(H39), C40(H40), C41(H41), C43(H43), C44(H44),
  C46(H46), C47(H47), C51(H51), C51A(H51A), C52(H52), C52A(H52A), C54(H54),
 C54A(H54A), C55(H55), C55A(H55A), C56(H56), C57(H57), C58(H58), C60(H60),
 C60A(H60A), C61(H61), C61A(H61A), C63(H63), C63A(H63A), C64(H64), C64A(H64A),
 C65(H65), C66(H66), C67(H67), C69(H69), C69A(H69A), C70(H70), C70A(H70A),
 C72(H72), C72A(H72A), C73(H73), C73A(H73A), C74(H74), C75(H75), C76(H76)
;
_olex2_submission_special_instructions 'No special instructions were received'

loop_
_space_group_symop_operation_xyz
'x, y, z'
'-x, -y, z+1/2'
'-y, x, z+3/4'
'y, -x, z+1/4'

loop_
_atom_site_label
_atom_site_type_symbol
_atom_site_fract_x
_atom_site_fract_y
_atom_site_fract_z
_atom_site_U_iso_or_equiv
_atom_site_adp_type
_atom_site_occupancy
_atom_site_site_symmetry_order
_atom_site_calc_flag
_atom_site_refinement_flags_posn
_atom_site_refinement_flags_adp
_atom_site_refinement_flags_occupancy
_atom_site_disorder_assembly
_atom_site_disorder_group
Cu1 Cu 0.76396(9) 0.96993(8) 0.23976(8) 0.0460(4) Uani 1 1 d . . . . .
O1 O 0.8592(4) 1.0319(4) 0.1985(4) 0.058(2) Uani 1 1 d . . . . .
H1A H 0.881466 1.008194 0.167207 0.087 Uiso 1 1 d R U . . .
H1B H 0.890172 1.037186 0.230980 0.087 Uiso 1 1 d R U . . .
N1 N 0.8067(5) 0.9575(4) 0.3302(5) 0.047(2) Uani 1 1 d . . . . .
C1 C 0.7753(6) 0.9603(6) 0.3888(6) 0.050(3) Uani 1 1 d . . . . .
H1 H 0.727561 0.962804 0.393750 0.061 Uiso 1 1 calc R U . . .
Cu2 Cu 0.73568(9) 0.47055(8) 0.76237(7) 0.0463(4) Uani 1 1 d . . . . .
O2 O 0.6409(4) 0.5325(4) 0.8030(4) 0.061(2) Uani 1 1 d . . . . .
H2A H 0.625683 0.513982 0.840533 0.091 Uiso 1 1 d R U . . .
H2B H 0.606436 0.528646 0.774912 0.091 Uiso 1 1 d R U . . .
N2 N 0.8191(5) 0.9593(5) 0.4408(5) 0.049(2) Uani 1 1 d . . . . .
C2 C 0.8747(6) 0.9536(6) 0.3465(6) 0.049(3) Uani 1 1 d . . . . .
H2 H 0.910375 0.951201 0.314652 0.059 Uiso 1 1 calc R U . . .
N3 N 0.6883(5) 1.2704(5) 0.7821(5) 0.055(2) Uani 1 1 d . . . . .
C3 C 0.8831(7) 0.9535(7) 0.4117(6) 0.063(3) Uani 1 1 d . . . . .
H3 H 0.925037 0.950175 0.434889 0.076 Uiso 1 1 calc R U . . .
N4 N 0.6974(5) 1.3794(5) 0.7880(5) 0.053(2) Uani 1 1 d . . . . .
C4 C 0.8039(6) 0.9653(5) 0.5095(5) 0.046(2) Uani 1 1 d . . . . .
N5 N 0.7011(6) 0.9829(6) 1.0413(5) 0.065(3) Uani 1 1 d . . . . .
C5 C 0.7358(8) 0.9712(11) 0.5290(8) 0.104(7) Uani 1 1 d . . . . .
H5 H 0.700396 0.966148 0.497146 0.125 Uiso 1 1 calc R U . . .
N6 N 0.7193(5) 0.9819(5) 1.1493(5) 0.052(2) Uani 1 1 d . . . . .
C6 C 0.7216(8) 0.9845(9) 0.5946(7) 0.086(5) Uani 1 1 d . . . . .
H6 H 0.676345 0.995279 0.606395 0.104 Uiso 1 1 calc R U . . .
N7 N 0.7939(6) 0.6659(5) 0.7207(5) 0.061(3) Uani 1 1 d . . . . .
C7 C 0.7697(6) 0.9830(6) 0.6447(6) 0.049(3) Uani 1 1 d . . . . .
N8 N 0.7803(5) 0.5576(4) 0.7321(5) 0.047(2) Uani 1 1 d . . . . .
C8 C 0.8354(7) 0.9691(8) 0.6259(6) 0.069(4) Uani 1 1 d . . . . .
H8 H 0.869581 0.965535 0.659224 0.082 Uiso 1 1 calc R U . . .
N9 N 0.6944(5) 0.4585(5) 0.6715(5) 0.051(2) Uani 1 1 d . . . . .
C9 C 0.8527(7) 0.9601(7) 0.5566(7) 0.066(3) Uani 1 1 d . . . . .
H9 H 0.898080 0.950633 0.543901 0.079 Uiso 1 1 calc R U . . .
N10 N 0.6815(5) 0.4587(5) 0.5613(5) 0.052(2) Uani 1 1 d . . . . .
C10 C 0.7532(6) 0.9954(6) 0.7149(6) 0.054(3) Uani 1 1 d . . . . .
N11 N 0.7198(5) 0.0572(5) 0.2710(5) 0.049(2) Uani 1 1 d . . . . .
C11 C 0.7346(6) 1.0675(5) 0.7339(6) 0.048(3) Uani 1 1 d . . . . .
N12 N 0.7057(6) 0.1646(5) 0.2822(5) 0.060(3) Uani 1 1 d . . . . .
C12 C 0.6733(13) 1.0873(12) 0.7522(14) 0.054(5) Uani 0.543(8) 1 d . U P A 1
H12 H 0.640007 1.052808 0.755625 0.065 Uiso 0.543(8) 1 calc R U P A 1
C12A C 0.6787(17) 1.0950(16) 0.7137(18) 0.059(6) Uani 0.457(8) 1 d . U P A 2
H12A H 0.649449 1.070596 0.684597 0.070 Uiso 0.457(8) 1 calc R U P A 2
N13 N 0.8008(5) 0.8791(5) 0.2126(5) 0.054(2) Uani 1 1 d . . . . .
C13 C 0.6525(15) 1.1512(13) 0.7668(15) 0.055(6) Uani 0.543(8) 1 d . U P A 1
H13 H 0.607076 1.161738 0.778211 0.066 Uiso 0.543(8) 1 calc R U P A 1
C13A C 0.660(2) 1.1650(17) 0.7360(19) 0.058(6) Uani 0.457(8) 1 d . U P A 2
H13A H 0.614992 1.181594 0.729701 0.069 Uiso 0.457(8) 1 calc R U P A 2
N14 N 0.8114(5) 0.7701(4) 0.2187(5) 0.051(2) Uani 1 1 d . . . . .
C14 C 0.7047(7) 1.2013(6) 0.7635(7) 0.062(3) Uani 1 1 d . . . . .
N15 N 0.7811(5) 0.4807(5) -0.1489(5) 0.054(2) Uani 1 1 d . . . . .
C15 C 0.7624(11) 1.1878(11) 0.7345(18) 0.077(10) Uani 0.543(8) 1 d . . P A 1
H15 H 0.792828 1.223943 0.725704 0.092 Uiso 0.543(8) 1 calc R U P A 1
C15A C 0.7643(14) 1.1688(12) 0.7959(14) 0.050(6) Uani 0.457(8) 1 d . . P A 2
H15A H 0.791943 1.191866 0.827476 0.061 Uiso 0.457(8) 1 calc R U P A 2
N16 N 0.7997(5) 0.4796(7) -0.0400(5) 0.069(3) Uani 1 1 d . . . . .
C16 C 0.7810(12) 1.1221(10) 0.7160(15) 0.068(8) Uani 0.543(8) 1 d . . P A 1
H16 H 0.822019 1.113421 0.692755 0.082 Uiso 0.543(8) 1 calc R U P A 1
C16A C 0.7768(15) 1.1028(15) 0.7769(13) 0.062(7) Uani 0.457(8) 1 d . . P A 2
H16A H 0.815883 1.080743 0.793960 0.074 Uiso 0.457(8) 1 calc R U P A 2
C17 C 0.6360(6) 1.2941(6) 0.8212(6) 0.053(3) Uani 1 1 d . . . . .
H17 H 0.601729 1.267942 0.842250 0.064 Uiso 1 1 calc R U . . .
C18 C 0.6428(5) 1.3593(6) 0.8234(6) 0.047(3) Uani 1 1 d . . . . .
H18 H 0.613339 1.388921 0.846928 0.057 Uiso 1 1 calc R U . . .
C19 C 0.7223(7) 1.3239(6) 0.7644(8) 0.077(4) Uani 1 1 d . . . . .
H19 H 0.761486 1.322325 0.736796 0.093 Uiso 1 1 calc R U . . .
C20 C 0.7514(6) 0.9470(6) 0.7627(7) 0.055(3) Uani 1 1 d . . . . .
C21 C 0.7401(5) 0.9603(6) 0.8350(6) 0.050(3) Uani 1 1 d D . . . .
C22 C 0.7883(10) 0.9975(12) 0.8748(9) 0.053(5) Uani 0.543(8) 1 d D . P A 1
H22 H 0.827016 1.017825 0.854862 0.064 Uiso 0.543(8) 1 calc R U P A 1
C23 C 0.7762(10) 1.0028(14) 0.9436(9) 0.057(6) Uani 0.543(8) 1 d D . P A 1
H23 H 0.808720 1.023796 0.971860 0.069 Uiso 0.543(8) 1 calc R U P A 1
C23A C 0.7751(12) 0.9458(19) 0.9498(12) 0.072(7) Uani 0.457(8) 1 d D U P A 2
H23A H 0.806957 0.929284 0.981603 0.086 Uiso 0.457(8) 1 calc R U P A 2
C24 C 0.7156(6) 0.9767(7) 0.9712(6) 0.063(4) Uani 1 1 d D . . . .
C24A C 0.7873(13) 0.9393(18) 0.8819(11) 0.070(7) Uani 0.457(8) 1 d D U P A 2
H24A H 0.828833 0.920199 0.867097 0.083 Uiso 0.457(8) 1 calc R U P A 2
C25 C 0.6612(12) 0.9765(13) 0.9276(12) 0.055(5) Uani 0.543(8) 1 d D U P A 1
H25 H 0.615908 0.979212 0.943297 0.065 Uiso 0.543(8) 1 calc R U P A 1
C25A C 0.6677(15) 0.9464(15) 0.9318(15) 0.057(6) Uani 0.457(8) 1 d D U P A 2
H25A H 0.627794 0.927855 0.951086 0.068 Uiso 0.457(8) 1 calc R U P A 2
C26 C 0.6761(11) 0.9720(12) 0.8600(15) 0.057(6) Uani 0.543(8) 1 d D U P A 1
H26 H 0.640009 0.977296 0.828942 0.068 Uiso 0.543(8) 1 calc R U P A 1
C26A C 0.6786(13) 0.9432(15) 0.8629(17) 0.053(6) Uani 0.457(8) 1 d D U P A 2
H26A H 0.642794 0.928952 0.834443 0.064 Uiso 0.457(8) 1 calc R U P A 2
C27 C 0.7466(6) 0.9741(7) 1.0919(6) 0.056(3) Uani 1 1 d . . . . .
H27 H 0.793032 0.963545 1.085154 0.067 Uiso 1 1 calc R U . . .
C28 C 0.6528(7) 0.9973(9) 1.1375(7) 0.088(5) Uani 1 1 d . . . . .
H28 H 0.619681 1.004555 1.171292 0.106 Uiso 1 1 calc R U . . .
C29 C 0.6414(8) 1.0006(12) 1.0717(7) 0.113(8) Uani 1 1 d . . . . .
H29 H 0.600298 1.012731 1.050199 0.135 Uiso 1 1 calc R U . . .
C30 C 0.7657(5) 0.8740(6) 0.7466(6) 0.056(3) Uani 1 1 d D . . . .
C31 C 0.7213(14) 0.8408(12) 0.7041(12) 0.065(8) Uani 0.543(8) 1 d D U P A 1
H31 H 0.685166 0.863207 0.681928 0.078 Uiso 0.543(8) 1 calc R U P A 1
C31A C 0.7133(14) 0.8278(13) 0.729(2) 0.065(10) Uani 0.457(8) 1 d D U P A 2
H31A H 0.668956 0.846129 0.726786 0.078 Uiso 0.457(8) 1 calc R U P A 2
C32 C 0.7339(13) 0.7718(12) 0.6966(14) 0.058(8) Uani 0.543(8) 1 d D U P A 1
H32 H 0.705198 0.747275 0.667149 0.069 Uiso 0.543(8) 1 calc R U P A 1
C32A C 0.7191(13) 0.7583(15) 0.715(2) 0.072(12) Uani 0.457(8) 1 d D U P A 2
H32A H 0.683492 0.730544 0.698570 0.086 Uiso 0.457(8) 1 calc R U P A 2
C33 C 0.7848(6) 0.7363(6) 0.7284(7) 0.059(3) Uani 1 1 d D . . . .
C34 C 0.8226(11) 0.7743(9) 0.7772(12) 0.054(5) Uani 0.543(8) 1 d D U P A 1
H34 H 0.855035 0.750901 0.803666 0.065 Uiso 0.543(8) 1 calc R U P A 1
C34A C 0.8411(12) 0.7755(11) 0.7327(18) 0.070(8) Uani 0.457(8) 1 d D U P A 2
H34A H 0.885717 0.757900 0.728747 0.084 Uiso 0.457(8) 1 calc R U P A 2
C35 C 0.8142(11) 0.8442(9) 0.7880(13) 0.058(6) Uani 0.543(8) 1 d D U P A 1
H35 H 0.839268 0.868913 0.820471 0.069 Uiso 0.543(8) 1 calc R U P A 1
C35A C 0.8276(12) 0.8435(12) 0.7434(19) 0.071(8) Uani 0.457(8) 1 d D U P A 2
H35A H 0.865734 0.872169 0.749117 0.085 Uiso 0.457(8) 1 calc R U P A 2
C36 C 0.8472(6) 0.6348(6) 0.6885(8) 0.063(3) Uani 1 1 d . . . . .
H36 H 0.883622 0.656206 0.665776 0.076 Uiso 1 1 calc R U . . .
C37 C 0.8372(6) 0.5674(6) 0.6960(7) 0.060(3) Uani 1 1 d . . . . .
H37 H 0.865582 0.532701 0.678650 0.072 Uiso 1 1 calc R U . . .
C38 C 0.7549(6) 0.6185(5) 0.7453(6) 0.050(3) Uani 1 1 d . . . . .
H38 H 0.714148 0.626468 0.769229 0.060 Uiso 1 1 calc R U . . .
C39 C 0.7254(6) 0.4610(6) 0.6120(6) 0.050(3) Uani 1 1 d . . . . .
H39 H 0.773012 0.464089 0.606491 0.060 Uiso 1 1 calc R U . . .
C40 C 0.6257(6) 0.4537(6) 0.6547(6) 0.054(3) Uani 1 1 d . . . . .
H40 H 0.589805 0.451344 0.686259 0.064 Uiso 1 1 calc R U . . .
C41 C 0.6179(7) 0.4530(8) 0.5903(6) 0.067(4) Uani 1 1 d . . . . .
H41 H 0.576151 0.449288 0.567014 0.081 Uiso 1 1 calc R U . . .
C42 C 0.6968(6) 0.4655(5) 0.4908(5) 0.047(2) Uani 1 1 d . . . . .
C43 C 0.7648(8) 0.4704(10) 0.4718(8) 0.095(6) Uani 1 1 d . . . . .
H43 H 0.799972 0.466819 0.504109 0.113 Uiso 1 1 calc R U . . .
C44 C 0.7795(8) 0.4807(10) 0.4040(7) 0.100(6) Uani 1 1 d . . . . .
H44 H 0.825388 0.486592 0.391053 0.119 Uiso 1 1 calc R U . . .
C45 C 0.7308(6) 0.4826(6) 0.3559(6) 0.052(3) Uani 1 1 d . . . . .
C46 C 0.6661(7) 0.4703(8) 0.3763(6) 0.074(4) Uani 1 1 d . . . . .
H46 H 0.631570 0.467411 0.343250 0.088 Uiso 1 1 calc R U . . .
C47 C 0.6481(7) 0.4615(7) 0.4448(7) 0.067(4) Uani 1 1 d . . . . .
H47 H 0.602484 0.453098 0.457393 0.080 Uiso 1 1 calc R U . . .
C48 C 0.7480(6) 0.4947(6) 0.2852(6) 0.050(3) Uani 1 1 d . . . . .
C49 C 0.7491(5) 0.4462(6) 0.2388(6) 0.049(3) Uani 1 1 d . . . . .
C50 C 0.7352(5) 0.3721(6) 0.2559(6) 0.057(3) Uani 1 1 d D . . . .
C51 C 0.7883(12) 0.3271(11) 0.2717(17) 0.068(8) Uani 0.543(8) 1 d D U P A 1
H51 H 0.832983 0.344828 0.272769 0.081 Uiso 0.543(8) 1 calc R U P A 1
C51A C 0.7791(15) 0.3389(13) 0.2982(14) 0.059(9) Uani 0.457(8) 1 d D U P A 2
H51A H 0.815285 0.361244 0.320450 0.071 Uiso 0.457(8) 1 calc R U P A 2
C52 C 0.7800(11) 0.2587(13) 0.2858(16) 0.063(9) Uani 0.543(8) 1 d D U P A 1
H52 H 0.815662 0.230401 0.301206 0.075 Uiso 0.543(8) 1 calc R U P A 1
C52A C 0.7665(15) 0.2705(14) 0.3060(17) 0.058(10) Uani 0.457(8) 1 d D U P A 2
H52A H 0.795731 0.245638 0.334651 0.069 Uiso 0.457(8) 1 calc R U P A 2
C53 C 0.7149(6) 0.2360(6) 0.2753(6) 0.058(3) Uani 1 1 d D . . . .
C54 C 0.6605(10) 0.2756(9) 0.265(2) 0.084(10) Uani 0.543(8) 1 d D . P A 1
H54 H 0.615945 0.257513 0.263645 0.101 Uiso 0.543(8) 1 calc R U P A 1
C54A C 0.6804(17) 0.2733(12) 0.2249(15) 0.063(9) Uani 0.457(8) 1 d D U P A 2
H54A H 0.651030 0.249089 0.195802 0.076 Uiso 0.457(8) 1 calc R U P A 2
C55 C 0.6727(10) 0.3438(10) 0.2578(15) 0.063(6) Uani 0.543(8) 1 d D U P A 1
H55 H 0.634725 0.372966 0.253714 0.076 Uiso 0.543(8) 1 calc R U P A 1
C55A C 0.6866(13) 0.3428(12) 0.2151(15) 0.057(7) Uani 0.457(8) 1 d D U P A 2
H55A H 0.660218 0.367529 0.183706 0.069 Uiso 0.457(8) 1 calc R U P A 2
C56 C 0.7446(6) 0.1168(5) 0.2569(6) 0.051(3) Uani 1 1 d . . . . .
H56 H 0.784908 0.124594 0.231974 0.061 Uiso 1 1 calc R U . . .
C57 C 0.6626(6) 0.0656(6) 0.3078(6) 0.058(3) Uani 1 1 d . . . . .
H57 H 0.634477 0.030807 0.325369 0.069 Uiso 1 1 calc R U . . .
C58 C 0.6534(6) 0.1333(6) 0.3148(7) 0.056(3) Uani 1 1 d . . . . .
H58 H 0.617334 0.154909 0.337888 0.068 Uiso 1 1 calc R U . . .
C59 C 0.7644(6) 0.5673(5) 0.2681(6) 0.051(3) Uani 1 1 d . . . . .
C60 C 0.7212(13) 0.6015(12) 0.2239(11) 0.062(6) Uani 0.543(8) 1 d . . P A 1
H60 H 0.683376 0.578831 0.204990 0.075 Uiso 0.543(8) 1 calc R U P A 1
C60A C 0.7213(13) 0.6209(14) 0.2871(16) 0.065(7) Uani 0.457(8) 1 d . U P A 2
H60A H 0.680736 0.611370 0.310831 0.077 Uiso 0.457(8) 1 calc R U P A 2
C61 C 0.7336(10) 0.6675(10) 0.2082(10) 0.046(5) Uani 0.543(8) 1 d . . P A 1
H61 H 0.703563 0.692255 0.180314 0.055 Uiso 0.543(8) 1 calc R U P A 1
C61A C 0.7377(12) 0.6888(14) 0.2712(18) 0.067(7) Uani 0.457(8) 1 d . U P A 2
H61A H 0.709490 0.725304 0.284547 0.080 Uiso 0.457(8) 1 calc R U P A 2
C62 C 0.7956(6) 0.6994(6) 0.2362(7) 0.060(3) Uani 1 1 d . . . . .
C63 C 0.8405(18) 0.6636(16) 0.2666(16) 0.063(7) Uani 0.543(8) 1 d . U P A 1
H63 H 0.883527 0.682241 0.277117 0.076 Uiso 0.543(8) 1 calc R U P A 1
C63A C 0.846(2) 0.6521(19) 0.233(2) 0.063(7) Uani 0.457(8) 1 d . U P A 2
H63A H 0.891881 0.663685 0.222865 0.075 Uiso 0.457(8) 1 calc R U P A 2
C64 C 0.8245(17) 0.5953(15) 0.2844(16) 0.065(7) Uani 0.543(8) 1 d . U P A 1
H64 H 0.856847 0.569026 0.308215 0.078 Uiso 0.543(8) 1 calc R U P A 1
C64A C 0.826(2) 0.5851(18) 0.2473(18) 0.061(7) Uani 0.457(8) 1 d . U P A 2
H64A H 0.858662 0.550222 0.241483 0.073 Uiso 0.457(8) 1 calc R U P A 2
C65 C 0.7753(7) 0.8227(6) 0.2345(8) 0.073(4) Uani 1 1 d . . . . .
H65 H 0.734389 0.820178 0.259528 0.088 Uiso 1 1 calc R U . . .
C66 C 0.8580(5) 0.8593(6) 0.1782(6) 0.048(3) Uani 1 1 d . . . . .
H66 H 0.888187 0.889036 0.155719 0.058 Uiso 1 1 calc R U . . .
C67 C 0.8647(6) 0.7917(6) 0.1813(6) 0.050(3) Uani 1 1 d . . . . .
H67 H 0.899275 0.764810 0.161545 0.061 Uiso 1 1 calc R U . . .
C68 C 0.7620(6) 0.4573(6) 0.1660(6) 0.053(3) Uani 1 1 d D . . . .
C69 C 0.8236(11) 0.4727(14) 0.1415(12) 0.050(7) Uani 0.543(8) 1 d D U P A 1
H69 H 0.859914 0.478849 0.172124 0.060 Uiso 0.543(8) 1 calc R U P A 1
C69A C 0.8224(12) 0.4464(17) 0.1391(14) 0.051(9) Uani 0.457(8) 1 d D U P A 2
H69A H 0.859255 0.436038 0.167950 0.061 Uiso 0.457(8) 1 calc R U P A 2
C70 C 0.8362(11) 0.4800(11) 0.0746(10) 0.047(6) Uani 0.543(8) 1 d D U P A 1
H70 H 0.880479 0.491649 0.059927 0.057 Uiso 0.543(8) 1 calc R U P A 1
C70A C 0.8338(14) 0.4494(15) 0.0719(12) 0.051(7) Uani 0.457(8) 1 d D U P A 2
H70A H 0.876504 0.435468 0.054935 0.061 Uiso 0.457(8) 1 calc R U P A 2
C71 C 0.7872(6) 0.4711(7) 0.0296(6) 0.063(4) Uani 1 1 d D . . . .
C72 C 0.7250(12) 0.4491(14) 0.0521(12) 0.065(7) Uani 0.543(8) 1 d . . P A 1
H72 H 0.690338 0.437859 0.020946 0.078 Uiso 0.543(8) 1 calc R U P A 1
C72A C 0.7118(15) 0.4998(15) 0.1271(13) 0.055(7) Uani 0.457(8) 1 d . . P A 2
H72A H 0.674239 0.521005 0.148190 0.065 Uiso 0.457(8) 1 calc R U P A 2
C73 C 0.7137(11) 0.4436(14) 0.1185(14) 0.072(8) Uani 0.543(8) 1 d . . P A 1
H73 H 0.670203 0.429520 0.133128 0.087 Uiso 0.543(8) 1 calc R U P A 1
C73A C 0.7238(14) 0.506(2) 0.0585(14) 0.064(8) Uani 0.457(8) 1 d . . P A 2
H73A H 0.693986 0.530888 0.030449 0.077 Uiso 0.457(8) 1 calc R U P A 2
C74 C 0.7542(6) 0.4724(6) -0.0894(6) 0.053(3) Uani 1 1 d . . . . .
H74 H 0.707745 0.462524 -0.082074 0.064 Uiso 1 1 calc R U . . .
C75 C 0.8612(8) 0.4950(14) -0.0691(7) 0.129(9) Uani 1 1 d . . . . .
H75 H 0.902926 0.504346 -0.047451 0.155 Uiso 1 1 calc R U . . .
C76 C 0.8479(8) 0.4936(11) -0.1369(7) 0.105(7) Uani 1 1 d . . . . .
H76 H 0.880834 0.500677 -0.170903 0.127 Uiso 1 1 calc R U . . .
O7A O 0.516(2) 0.5961(18) 0.6890(17) 0.128(13) Uani 0.457(8) 1 d D U P A 2
O8A O 0.4312(17) 0.5285(17) 0.6814(17) 0.129(11) Uani 0.457(8) 1 d D U P A 2
O9A O 0.502(2) 0.519(3) 0.762(2) 0.085(11) Uani 0.457(8) 1 d D U P A 2
N18A N 0.4818(18) 0.5479(18) 0.7117(17) 0.097(13) Uani 0.457(8) 1 d D U P A 2
O13 O 0.5606(11) 0.8854(11) 0.3258(12) 0.103(7) Uani 0.543(8) 1 d D U P A 1
O14 O 0.6576(11) 0.8436(10) 0.3583(12) 0.080(6) Uani 0.543(8) 1 d D U P A 1
O15 O 0.6563(19) 0.9143(18) 0.2747(19) 0.134(15) Uani 0.543(8) 1 d D U P A 1
N20 N 0.6248(11) 0.8818(10) 0.3184(10) 0.081(6) Uani 0.543(8) 1 d D U P A 1
O4 O 1.0165(19) 0.9811(17) 0.5026(18) 0.080(8) Uani 0.543(8) 1 d D U P A 1
O5 O 1.0877(13) 0.9473(9) 0.5746(10) 0.094(7) Uani 0.543(8) 1 d D U P A 1
O6 O 1.0910(9) 1.0508(8) 0.5433(9) 0.051(4) Uani 0.543(8) 1 d D U P A 1
N17 N 1.0649(12) 0.9951(10) 0.5399(11) 0.048(5) Uani 0.543(8) 1 d D U P A 1
O10A O 0.584(2) 0.849(2) 0.4774(16) 0.062(12) Uani 0.457(8) 1 d D U P A 2
O11A O 0.6176(10) 0.9399(9) 0.4270(11) 0.063(5) Uani 0.457(8) 1 d D U P A 2
O12A O 0.6568(11) 0.8422(10) 0.3983(10) 0.058(5) Uani 0.457(8) 1 d D U P A 2
N19A N 0.6194(8) 0.8778(9) 0.4342(9) 0.044(4) Uani 0.457(8) 1 d D U P A 2
O4A O 1.017(3) 1.005(2) 0.494(3) 0.096(14) Uani 0.457(8) 1 d D U P A 2
O5A O 1.0290(17) 0.9322(16) 0.5712(17) 0.131(11) Uani 0.457(8) 1 d D U P A 2
O6A O 1.0966(15) 1.0163(19) 0.5655(15) 0.102(9) Uani 0.457(8) 1 d D U P A 2
N17A N 1.0473(16) 0.9848(17) 0.5436(18) 0.082(11) Uani 0.457(8) 1 d D U P A 2
O13A O 0.8976(9) 0.4917(11) 0.5734(10) 0.066(5) Uani 0.457(8) 1 d D U P A 2
O14A O 0.9960(13) 0.5340(14) 0.5722(19) 0.111(11) Uani 0.457(8) 1 d D U P A 2
O15A O 0.9610(16) 0.4668(13) 0.4924(13) 0.111(9) Uani 0.457(8) 1 d D U P A 2
N20A N 0.9531(10) 0.4983(9) 0.5450(11) 0.057(5) Uani 0.457(8) 1 d D U P A 2
O7 O 0.5507(8) 0.5907(9) 0.7087(9) 0.054(4) Uani 0.543(8) 1 d D U P A 1
O8 O 0.4469(8) 0.5846(14) 0.6756(11) 0.098(8) Uani 0.543(8) 1 d D U P A 1
O9 O 0.483(2) 0.514(2) 0.748(2) 0.094(11) Uani 0.543(8) 1 d D U P A 1
N18 N 0.4952(9) 0.5634(12) 0.7114(11) 0.046(5) Uani 0.543(8) 1 d D U P A 1
O10 O 0.5359(17) 0.9693(14) 0.5092(14) 0.152(12) Uani 0.543(8) 1 d D U P A 1
O11 O 0.5019(16) 1.0335(18) 0.4288(19) 0.153(13) Uani 0.543(8) 1 d D U P A 1
O12 O 0.6014(10) 0.9895(13) 0.4291(10) 0.096(7) Uani 0.543(8) 1 d D U P A 1
N19 N 0.5441(12) 0.9983(10) 0.4557(12) 0.084(6) Uani 0.543(8) 1 d D U P A 1
O3 O 0.9647(14) 0.5397(14) 0.3729(17) 0.123(8) Uani 0.5 1 d . . P . .
H3A H 0.943320 0.576200 0.357640 0.185 Uiso 0.5 1 d . U P . .
H3B H 0.970520 0.548090 0.414770 0.185 Uiso 0.5 1 d . U P . .
O16A O 0.6575(10) 0.9093(13) 0.2734(9) 0.035(6) Uani 0.457(8) 1 d . . P A 2
H16B H 0.664090 0.933130 0.309900 0.053 Uiso 0.4574 1 d . U P A 2
H16C H 0.613820 0.910170 0.267920 0.053 Uiso 0.4574 1 d . U P A 2
O17 O 1.0053(16) 0.5046(19) 0.5317(19) 0.131(12) Uani 0.543(8) 1 d . . P A 1
H17A H 0.986830 0.528820 0.558430 0.196 Uiso 0.5426 1 d . U P A 1
H17B H 1.018590 0.467390 0.550490 0.196 Uiso 0.5426 1 d . U P A 1
O17A O 0.4941(13) 1.0047(14) 0.4686(18) 0.085(9) Uani 0.457(8) 1 d . . P A 2
H17C H 0.491990 1.004100 0.425500 0.128 Uiso 0.4574 1 d . U P A 2
H17D H 0.454040 0.998170 0.483060 0.128 Uiso 0.4574 1 d . U P A 2
O16 O 0.591(2) 0.8424(17) 0.478(2) 0.078(13) Uani 0.543(8) 1 d G . P A 1
H16D H 0.576319 0.842401 0.436364 0.117 Uiso 0.543(8) 1 d G U P A 1
H16E H 0.590467 0.884826 0.489231 0.117 Uiso 0.543(8) 1 d G U P A 1

loop_
_atom_site_aniso_label
_atom_site_aniso_U_11
_atom_site_aniso_U_22
_atom_site_aniso_U_33
_atom_site_aniso_U_23
_atom_site_aniso_U_13
_atom_site_aniso_U_12
Cu1 0.0621(10) 0.0431(8) 0.0327(8) -0.0010(7) 0.0008(7) 0.0043(8)
O1 0.065(5) 0.060(5) 0.049(5) 0.000(4) 0.005(4) 0.002(4)
N1 0.057(6) 0.042(5) 0.043(5) 0.005(4) 0.004(4) -0.008(4)
C1 0.061(7) 0.058(7) 0.033(6) 0.002(5) -0.006(5) -0.009(6)
Cu2 0.0629(10) 0.0435(9) 0.0325(8) 0.0012(7) 0.0016(7) -0.0040(8)
O2 0.065(5) 0.069(5) 0.048(5) 0.001(4) 0.007(4) 0.004(4)
N2 0.058(6) 0.051(5) 0.039(5) 0.003(4) 0.002(4) -0.005(4)
C2 0.050(6) 0.059(7) 0.039(6) 0.004(5) 0.005(5) -0.002(5)
N3 0.067(6) 0.041(5) 0.056(6) -0.003(4) 0.023(5) 0.002(4)
C3 0.059(7) 0.080(9) 0.050(8) -0.006(6) 0.003(6) 0.010(7)
N4 0.070(6) 0.047(5) 0.042(5) -0.015(4) 0.013(5) 0.003(5)
C4 0.056(6) 0.054(6) 0.027(5) -0.002(5) 0.000(5) 0.003(5)
N5 0.066(7) 0.096(8) 0.033(5) 0.000(5) -0.005(5) 0.011(6)
C5 0.072(10) 0.185(19) 0.055(10) -0.036(11) -0.024(8) 0.050(11)
N6 0.064(6) 0.054(6) 0.039(6) -0.005(4) 0.005(5) 0.000(5)
C6 0.072(9) 0.145(15) 0.042(8) -0.021(8) 0.001(7) 0.040(10)
N7 0.081(7) 0.051(6) 0.052(6) 0.008(5) 0.004(5) 0.002(5)
C7 0.058(7) 0.052(7) 0.037(7) 0.004(5) 0.001(5) 0.000(5)
N8 0.050(5) 0.046(5) 0.045(5) -0.002(4) -0.005(4) 0.005(4)
C8 0.063(8) 0.103(11) 0.039(7) -0.013(7) -0.007(6) -0.019(7)
N9 0.062(6) 0.048(5) 0.042(5) -0.007(4) 0.002(4) 0.008(4)
C9 0.069(8) 0.079(9) 0.049(8) -0.005(6) 0.001(6) -0.001(7)
N10 0.058(6) 0.056(6) 0.042(5) -0.003(4) -0.003(5) 0.006(5)
C10 0.060(7) 0.055(7) 0.047(7) 0.003(6) -0.007(6) 0.005(6)
N11 0.049(5) 0.048(5) 0.049(6) 0.003(4) -0.003(4) -0.001(4)
C11 0.054(7) 0.043(6) 0.046(7) -0.001(5) -0.002(5) -0.004(5)
N12 0.077(7) 0.045(5) 0.059(6) -0.009(5) 0.003(5) -0.007(5)
C12 0.050(8) 0.039(8) 0.075(16) -0.011(11) 0.018(12) -0.011(7)
C12A 0.053(9) 0.042(9) 0.081(17) -0.014(12) 0.005(13) -0.011(8)
N13 0.065(6) 0.049(5) 0.046(6) 0.008(4) 0.011(5) 0.000(5)
C13 0.044(8) 0.041(10) 0.079(17) -0.015(11) 0.012(12) -0.014(7)
C13A 0.051(9) 0.045(10) 0.078(17) -0.013(12) 0.006(13) -0.009(8)
N14 0.056(6) 0.039(5) 0.057(6) 0.006(4) 0.017(5) 0.003(4)
C14 0.073(8) 0.054(7) 0.059(8) -0.016(6) 0.028(7) -0.004(6)
N15 0.061(6) 0.059(6) 0.043(6) 0.005(5) 0.009(5) 0.004(5)
C15 0.039(12) 0.048(13) 0.14(3) -0.036(16) 0.043(15) -0.025(10)
C15A 0.062(16) 0.041(14) 0.048(16) -0.013(11) -0.011(13) 0.007(11)
N16 0.057(6) 0.122(10) 0.026(5) 0.008(5) -0.003(4) -0.010(6)
C16 0.058(14) 0.034(11) 0.11(2) -0.008(12) 0.022(14) -0.021(10)
C16A 0.066(17) 0.08(2) 0.040(15) 0.020(14) -0.006(13) 0.017(14)
C17 0.044(6) 0.069(8) 0.046(7) 0.003(6) 0.013(5) 0.004(6)
C18 0.046(6) 0.046(6) 0.049(7) 0.002(5) 0.007(5) 0.000(5)
C19 0.073(9) 0.055(7) 0.103(12) -0.006(8) 0.045(9) -0.014(7)
C20 0.050(7) 0.061(7) 0.053(7) 0.004(6) -0.004(6) 0.002(5)
C21 0.050(7) 0.057(7) 0.042(7) -0.005(5) -0.003(5) 0.008(5)
C22 0.046(12) 0.067(16) 0.045(13) -0.008(11) -0.001(10) -0.006(11)
C23 0.050(13) 0.093(19) 0.028(11) -0.017(12) 0.003(9) 0.007(13)
C23A 0.058(14) 0.11(2) 0.048(13) 0.004(14) -0.005(11) 0.016(14)
C24 0.062(8) 0.090(10) 0.036(7) -0.005(6) -0.008(6) 0.029(7)
C24A 0.051(13) 0.11(2) 0.052(13) 0.011(14) 0.001(11) 0.012(14)
C25 0.069(9) 0.049(14) 0.045(8) -0.004(12) 0.008(7) -0.019(10)
C25A 0.071(9) 0.052(15) 0.046(9) -0.004(13) 0.008(8) -0.023(11)
C26 0.069(9) 0.054(15) 0.047(8) 0.001(13) 0.005(7) -0.024(10)
C26A 0.068(9) 0.050(15) 0.041(9) 0.004(13) 0.006(8) -0.020(10)
C27 0.059(7) 0.076(8) 0.032(7) -0.007(6) -0.005(5) 0.003(6)
C28 0.066(9) 0.148(15) 0.049(9) -0.009(9) 0.010(7) 0.039(9)
C29 0.065(9) 0.24(2) 0.031(7) 0.004(10) 0.006(6) 0.049(12)
C30 0.065(8) 0.056(7) 0.047(7) 0.009(6) 0.014(6) -0.003(6)
C31 0.096(14) 0.060(12) 0.040(12) 0.006(10) 0.008(10) 0.028(10)
C31A 0.070(14) 0.053(13) 0.071(16) -0.004(12) -0.005(12) 0.025(11)
C32 0.074(13) 0.051(11) 0.048(12) -0.004(9) -0.007(10) -0.006(10)
C32A 0.076(16) 0.066(16) 0.073(17) -0.009(12) 0.014(12) 0.001(12)
C33 0.063(8) 0.044(6) 0.071(9) 0.015(6) 0.000(7) 0.008(6)
C34 0.061(10) 0.039(9) 0.062(11) -0.007(9) -0.009(9) -0.008(8)
C34A 0.073(13) 0.057(12) 0.079(14) -0.003(11) 0.011(11) -0.010(10)
C35 0.058(10) 0.050(10) 0.066(12) 0.005(9) -0.006(10) 0.008(9)
C35A 0.071(13) 0.060(12) 0.081(14) 0.006(11) -0.001(12) 0.004(10)
C36 0.047(7) 0.046(7) 0.096(10) 0.017(7) -0.001(7) 0.007(5)
C37 0.056(7) 0.058(7) 0.064(8) 0.008(6) 0.008(6) 0.008(6)
C38 0.054(6) 0.044(6) 0.052(7) 0.007(5) 0.001(5) -0.002(5)
C39 0.060(7) 0.051(6) 0.039(7) -0.003(5) -0.004(5) 0.010(5)
C40 0.047(6) 0.070(8) 0.044(7) -0.006(6) 0.004(5) 0.000(6)
C41 0.061(8) 0.094(10) 0.047(8) -0.002(7) -0.002(6) -0.010(7)
C42 0.062(7) 0.046(6) 0.032(6) 0.000(5) -0.002(5) -0.005(5)
C43 0.071(10) 0.171(18) 0.041(8) 0.019(9) -0.009(7) -0.035(10)
C44 0.065(9) 0.19(2) 0.043(8) 0.021(10) 0.008(7) -0.041(11)
C45 0.064(8) 0.044(6) 0.049(7) -0.006(5) 0.000(6) 0.004(5)
C46 0.062(8) 0.125(13) 0.034(7) 0.022(7) -0.006(6) 0.016(8)
C47 0.054(7) 0.094(10) 0.053(8) 0.000(7) 0.003(6) 0.002(7)
C48 0.057(7) 0.054(7) 0.037(6) 0.002(5) 0.000(5) -0.005(5)
C49 0.047(6) 0.054(6) 0.047(7) 0.002(6) -0.005(5) -0.007(5)
C50 0.060(7) 0.053(7) 0.058(8) -0.020(6) 0.017(6) 0.000(5)
C51 0.065(12) 0.059(12) 0.078(14) 0.001(11) 0.003(11) -0.016(10)
C51A 0.080(14) 0.057(13) 0.039(13) 0.000(10) 0.005(11) -0.022(11)
C52 0.068(13) 0.052(12) 0.068(14) 0.010(10) 0.015(11) -0.005(10)
C52A 0.075(15) 0.048(13) 0.051(14) 0.005(11) 0.002(11) -0.003(11)
C53 0.071(8) 0.045(6) 0.059(8) -0.014(6) 0.000(6) -0.010(6)
C54 0.044(13) 0.032(11) 0.18(4) -0.009(17) -0.001(18) 0.011(10)
C54A 0.065(14) 0.051(13) 0.074(14) 0.005(11) -0.012(11) 0.014(11)
C55 0.061(11) 0.051(10) 0.078(13) 0.005(10) 0.003(10) 0.004(9)
C55A 0.055(12) 0.055(12) 0.061(12) -0.004(10) -0.006(10) -0.005(10)
C56 0.053(6) 0.044(6) 0.055(7) -0.008(5) -0.004(6) 0.001(5)
C57 0.054(7) 0.067(8) 0.052(7) -0.014(6) 0.002(6) -0.005(6)
C58 0.045(6) 0.043(6) 0.081(9) -0.014(6) -0.001(6) -0.009(5)
C59 0.059(7) 0.044(6) 0.049(7) 0.005(5) -0.001(6) 0.003(5)
C60 0.073(16) 0.070(15) 0.043(13) -0.011(11) 0.008(11) -0.021(12)
C60A 0.045(12) 0.058(13) 0.091(18) 0.022(12) 0.025(12) 0.015(10)
C61 0.045(11) 0.049(12) 0.044(12) 0.018(9) -0.013(9) -0.012(9)
C61A 0.035(11) 0.065(13) 0.100(19) 0.022(13) 0.028(12) 0.022(10)
C62 0.066(7) 0.050(6) 0.063(8) 0.024(6) 0.029(6) 0.006(6)
C63 0.054(9) 0.043(11) 0.09(2) 0.018(14) -0.014(15) -0.004(8)
C63A 0.051(9) 0.041(11) 0.10(2) 0.023(15) -0.006(16) -0.001(9)
C64 0.058(9) 0.040(10) 0.10(2) 0.023(14) -0.017(15) -0.002(8)
C64A 0.053(9) 0.037(10) 0.09(2) 0.023(15) -0.002(16) 0.000(8)
C65 0.079(9) 0.049(7) 0.092(11) 0.004(7) 0.045(8) 0.008(6)
C66 0.039(6) 0.053(7) 0.053(7) -0.002(5) 0.006(5) -0.001(5)
C67 0.050(6) 0.050(6) 0.052(7) -0.002(5) 0.016(5) -0.006(5)
C68 0.052(7) 0.061(7) 0.044(7) 0.005(5) -0.002(5) -0.004(6)
C69 0.059(12) 0.047(12) 0.045(11) -0.001(9) 0.010(9) 0.012(9)
C69A 0.050(13) 0.052(14) 0.050(13) -0.005(11) 0.007(10) 0.010(10)
C70 0.062(11) 0.034(10) 0.046(11) 0.009(9) 0.013(9) 0.003(9)
C70A 0.055(12) 0.049(13) 0.048(12) 0.004(11) -0.002(10) 0.021(11)
C71 0.058(7) 0.094(10) 0.037(7) 0.000(6) 0.006(6) -0.023(7)
C72 0.057(14) 0.10(2) 0.038(14) 0.005(13) -0.014(11) -0.019(14)
C72A 0.068(18) 0.060(17) 0.036(14) -0.005(12) 0.002(12) 0.013(14)
C73 0.037(12) 0.11(2) 0.065(17) -0.021(16) -0.002(11) -0.010(14)
C73A 0.043(15) 0.11(3) 0.037(16) 0.022(17) -0.011(12) 0.004(17)
C74 0.056(7) 0.064(8) 0.041(7) 0.001(5) -0.006(6) -0.011(6)
C75 0.067(10) 0.28(3) 0.037(8) -0.012(12) 0.014(7) -0.064(13)
C76 0.079(10) 0.20(2) 0.040(8) 0.022(10) -0.003(7) -0.056(11)
O7A 0.20(4) 0.12(2) 0.07(2) 0.030(17) 0.00(2) -0.01(3)
O8A 0.16(3) 0.11(2) 0.12(2) -0.008(19) -0.048(19) 0.017(18)
O9A 0.12(3) 0.095(19) 0.044(17) 0.016(14) -0.004(15) -0.033(19)
N18A 0.15(3) 0.09(2) 0.047(18) 0.001(16) -0.007(16) 0.004(18)
O13 0.101(12) 0.081(14) 0.127(19) 0.010(12) 0.005(13) 0.024(12)
O14 0.089(13) 0.073(12) 0.079(14) 0.005(11) -0.002(12) 0.006(9)
O15 0.18(3) 0.048(19) 0.18(3) 0.040(17) 0.07(2) 0.016(18)
N20 0.106(13) 0.061(12) 0.075(14) 0.002(10) 0.019(12) 0.025(11)
O4 0.092(14) 0.08(2) 0.068(17) -0.003(13) -0.042(13) -0.008(14)
O5 0.16(2) 0.050(9) 0.074(13) 0.005(8) -0.059(14) 0.005(11)
O6 0.052(9) 0.055(8) 0.047(11) -0.005(7) -0.002(7) 0.005(7)
N17 0.056(12) 0.049(8) 0.038(11) -0.004(8) -0.001(9) 0.010(8)
O10A 0.044(17) 0.10(2) 0.039(16) 0.038(17) 0.003(11) -0.006(15)
O11A 0.062(12) 0.052(8) 0.077(14) -0.001(9) 0.007(10) 0.007(9)
O12A 0.071(12) 0.063(11) 0.038(10) 0.004(9) 0.014(9) 0.005(9)
N19A 0.037(9) 0.059(8) 0.038(10) 0.015(8) 0.005(7) -0.001(8)
O4A 0.11(2) 0.07(2) 0.10(2) 0.015(17) -0.056(17) -0.024(19)
O5A 0.13(2) 0.14(2) 0.12(3) 0.055(19) 0.00(2) 0.018(18)
O6A 0.091(17) 0.16(3) 0.060(18) -0.004(19) -0.015(13) 0.005(19)
N17A 0.070(19) 0.10(2) 0.08(2) 0.005(15) -0.004(15) 0.031(14)
O13A 0.054(9) 0.084(14) 0.061(12) -0.011(11) -0.001(8) -0.001(10)
O14A 0.075(16) 0.075(17) 0.18(3) 0.007(17) -0.038(18) -0.018(13)
O15A 0.15(2) 0.087(17) 0.100(16) -0.008(12) 0.075(16) 0.002(16)
N20A 0.053(10) 0.034(10) 0.083(14) 0.010(9) 0.000(9) 0.004(8)
O7 0.054(8) 0.056(9) 0.051(11) -0.010(8) 0.011(7) 0.006(7)
O8 0.044(8) 0.16(2) 0.086(14) 0.065(15) 0.001(8) 0.007(11)
O9 0.13(3) 0.098(17) 0.06(2) 0.036(16) -0.017(15) -0.031(15)
N18 0.043(7) 0.056(11) 0.038(12) -0.001(8) 0.012(7) 0.016(7)
O10 0.19(3) 0.12(2) 0.15(2) 0.026(16) 0.088(19) -0.007(19)
O11 0.13(2) 0.15(3) 0.18(3) 0.01(2) -0.01(2) 0.04(2)
O12 0.088(12) 0.130(19) 0.070(13) 0.010(14) 0.008(10) -0.008(13)
N19 0.085(13) 0.057(13) 0.111(17) -0.013(11) 0.012(11) -0.013(11)
O3 0.12(2) 0.13(2) 0.122(19) -0.029(17) -0.041(16) 0.017(17)
O16A 0.040(10) 0.046(16) 0.020(9) 0.000(8) 0.005(8) -0.024(10)
O17 0.11(2) 0.14(3) 0.15(3) 0.05(2) 0.05(2) 0.038(19)
O17A 0.060(14) 0.071(17) 0.13(3) -0.035(16) 0.029(15) -0.009(12)
O16 0.044(15) 0.055(14) 0.14(3) -0.009(16) 0.011(16) -0.010(12)

loop_
_atom_type_symbol
_atom_type_description
_atom_type_scat_dispersion_real
_atom_type_scat_dispersion_imag
_atom_type_scat_source
C C 0.0137 0.0067 'International Tables Vol C Tables 4.2.6.8 and 6.1.1.4'
H H 0.0000 0.0000 'International Tables Vol C Tables 4.2.6.8 and 6.1.1.4'
Cu Cu -2.7974 3.6876 'International Tables Vol C Tables 4.2.6.8 and 6.1.1.4'
N N 0.0241 0.0134 'International Tables Vol C Tables 4.2.6.8 and 6.1.1.4'
O O 0.0389 0.0241 'International Tables Vol C Tables 4.2.6.8 and 6.1.1.4'

loop_
_geom_angle_atom_site_label_1
_geom_angle_atom_site_label_2
_geom_angle_atom_site_label_3
_geom_angle
_geom_angle_site_symmetry_1
_geom_angle_site_symmetry_3
_geom_angle_publ_flag
N1 Cu1 O1 92.3(3) . . ?
N1 Cu1 N6 179.0(4) . 1_554 ?
N1 Cu1 N11 90.6(4) . 1_565 ?
N1 Cu1 N13 88.9(4) . . ?
N6 Cu1 O1 88.7(4) 1_554 . ?
N6 Cu1 N11 89.2(4) 1_554 1_565 ?
N11 Cu1 O1 90.5(3) 1_565 . ?
N13 Cu1 O1 94.6(3) . . ?
N13 Cu1 N6 91.3(4) . 1_554 ?
N13 Cu1 N11 174.9(4) . 1_565 ?
Cu1 O1 H1A 111.0 . . ?
Cu1 O1 H1B 110.4 . . ?
H1A O1 H1B 103.1 . . ?
C1 N1 Cu1 126.2(8) . . ?
C1 N1 C2 104.4(9) . . ?
C2 N1 Cu1 128.8(7) . . ?
N1 C1 H1 123.9 . . ?
N1 C1 N2 112.1(11) . . ?
N2 C1 H1 123.9 . . ?
N4 Cu2 O2 94.5(3) 1_545 . ?
N4 Cu2 N8 175.0(4) 1_545 . ?
N8 Cu2 O2 90.4(3) . . ?
N9 Cu2 O2 92.8(3) . . ?
N9 Cu2 N4 88.3(4) . 1_545 ?
N9 Cu2 N8 90.5(4) . . ?
N15 Cu2 O2 90.0(4) 1_556 . ?
N15 Cu2 N4 91.9(4) 1_556 1_545 ?
N15 Cu2 N8 89.0(4) 1_556 . ?
N15 Cu2 N9 177.1(4) 1_556 . ?
Cu2 O2 H2A 110.0 . . ?
Cu2 O2 H2B 110.2 . . ?
H2A O2 H2B 103.8 . . ?
C1 N2 C3 105.3(10) . . ?
C1 N2 C4 127.5(10) . . ?
C3 N2 C4 127.2(10) . . ?
N1 C2 H2 124.5 . . ?
C3 C2 N1 110.9(10) . . ?
C3 C2 H2 124.5 . . ?
C17 N3 C14 129.2(10) . . ?
C19 N3 C14 125.5(10) . . ?
C19 N3 C17 105.3(10) . . ?
N2 C3 H3 126.4 . . ?
C2 C3 N2 107.2(11) . . ?
C2 C3 H3 126.4 . . ?
C18 N4 Cu2 134.0(8) . 1_565 ?
C19 N4 Cu2 121.5(8) . 1_565 ?
C19 N4 C18 104.2(10) . . ?
C5 C4 N2 118.7(10) . . ?
C9 C4 N2 121.1(11) . . ?
C9 C4 C5 119.9(12) . . ?
C27 N5 C24 125.4(11) . . ?
C27 N5 C29 105.9(11) . . ?
C29 N5 C24 128.7(11) . . ?
C4 C5 H5 120.7 . . ?
C6 C5 C4 118.5(13) . . ?
C6 C5 H5 120.7 . . ?
C27 N6 Cu1 127.0(9) . 1_556 ?
C27 N6 C28 106.2(11) . . ?
C28 N6 Cu1 126.7(8) . 1_556 ?
C5 C6 H6 118.3 . . ?
C5 C6 C7 123.4(13) . . ?
C7 C6 H6 118.3 . . ?
C36 N7 C33 126.0(11) . . ?
C38 N7 C33 126.1(11) . . ?
C38 N7 C36 107.8(10) . . ?
C6 C7 C8 117.2(12) . . ?
C6 C7 C10 122.5(12) . . ?
C8 C7 C10 120.3(11) . . ?
C37 N8 Cu2 130.0(8) . . ?
C38 N8 Cu2 123.1(8) . . ?
C38 N8 C37 106.9(10) . . ?
C7 C8 H8 119.7 . . ?
C7 C8 C9 120.7(12) . . ?
C9 C8 H8 119.7 . . ?
C39 N9 Cu2 127.8(8) . . ?
C39 N9 C40 103.5(9) . . ?
C40 N9 Cu2 128.3(8) . . ?
C4 C9 C8 119.3(13) . . ?
C4 C9 H9 120.4 . . ?
C8 C9 H9 120.4 . . ?
C39 N10 C41 106.0(10) . . ?
C39 N10 C42 126.8(10) . . ?
C41 N10 C42 127.1(10) . . ?
C7 C10 C11 116.8(10) . . ?
C20 C10 C7 124.3(11) . . ?
C20 C10 C11 118.8(11) . . ?
C56 N11 Cu1 122.5(8) . 1_545 ?
C56 N11 C57 108.7(10) . . ?
C57 N11 Cu1 128.8(8) . 1_545 ?
C12 C11 C10 124.5(14) . . ?
C12 C11 C16 115.1(16) . . ?
C12A C11 C10 121.5(17) . . ?
C12A C11 C16A 120(2) . . ?
C16 C11 C10 118.7(13) . . ?
C16A C11 C10 118.7(15) . . ?
C56 N12 C53 126.6(11) . . ?
C56 N12 C58 107.4(10) . . ?
C58 N12 C53 126.0(10) . . ?
C11 C12 H12 116.2 . . ?
C11 C12 C13 128(2) . . ?
C13 C12 H12 116.2 . . ?
C11 C12A H12A 119.7 . . ?
C11 C12A C13A 121(3) . . ?
C13A C12A H12A 119.7 . . ?
C65 N13 Cu1 122.3(8) . . ?
C65 N13 C66 104.0(10) . . ?
C66 N13 Cu1 133.2(8) . . ?
C12 C13 H13 122.7 . . ?
C12 C13 C14 115(2) . . ?
C14 C13 H13 122.7 . . ?
C12A C13A H13A 120.8 . . ?
C14 C13A C12A 118(3) . . ?
C14 C13A H13A 120.8 . . ?
C65 N14 C62 125.8(10) . . ?
C65 N14 C67 107.9(10) . . ?
C67 N14 C62 126.2(9) . . ?
N3 C14 C15A 118.2(14) . . ?
C13 C14 N3 118.7(15) . . ?
C13A C14 N3 119(2) . . ?
C13A C14 C15A 120(2) . . ?
C15 C14 N3 120.0(13) . . ?
C15 C14 C13 120.5(17) . . ?
C74 N15 Cu2 127.5(9) . 1_554 ?
C74 N15 C76 104.9(11) . . ?
C76 N15 Cu2 127.5(9) . 1_554 ?
C14 C15 H15 118.8 . . ?
C14 C15 C16 122.4(18) . . ?
C16 C15 H15 118.8 . . ?
C14 C15A H15A 122.3 . . ?
C16A C15A C14 115(2) . . ?
C16A C15A H15A 122.3 . . ?
C74 N16 C71 126.0(11) . . ?
C74 N16 C75 107.8(11) . . ?
C75 N16 C71 126.3(11) . . ?
C11 C16 H16 121.4 . . ?
C15 C16 C11 117.2(19) . . ?
C15 C16 H16 121.4 . . ?
C11 C16A H16A 118.7 . . ?
C15A C16A C11 123(2) . . ?
C15A C16A H16A 118.7 . . ?
N3 C17 H17 126.9 . . ?
C18 C17 N3 106.3(10) . . ?
C18 C17 H17 126.9 . . ?
N4 C18 H18 124.5 . . ?
C17 C18 N4 111.0(10) . . ?
C17 C18 H18 124.5 . . ?
N3 C19 H19 123.4 . . ?
N4 C19 N3 113.2(11) . . ?
N4 C19 H19 123.4 . . ?
C10 C20 C21 124.4(11) . . ?
C10 C20 C30 121.6(12) . . ?
C21 C20 C30 113.9(10) . . ?
C22 C21 C20 121.8(12) . . ?
C24A C21 C20 120.2(14) . . ?
C26 C21 C20 121.3(16) . . ?
C26 C21 C22 108.7(16) . . ?
C26A C21 C20 118.8(17) . . ?
C26A C21 C24A 104(2) . . ?
C21 C22 H22 121.1 . . ?
C23 C22 C21 117.7(17) . . ?
C23 C22 H22 121.1 . . ?
C22 C23 H23 120.0 . . ?
C22 C23 C24 120.0(17) . . ?
C24 C23 H23 120.0 . . ?
C24 C23A H23A 120.4 . . ?
C24A C23A H23A 120.4 . . ?
C24A C23A C24 119(2) . . ?
C23 C24 N5 121.2(12) . . ?
C23A C24 N5 120.3(14) . . ?
C25 C24 N5 117.4(15) . . ?
C25 C24 C23 114.5(17) . . ?
C25A C24 N5 117.4(18) . . ?
C25A C24 C23A 102(2) . . ?
C21 C24A H24A 119.4 . . ?
C23A C24A C21 121(2) . . ?
C23A C24A H24A 119.4 . . ?
C24 C25 H25 121.7 . . ?
C26 C25 C24 117(2) . . ?
C26 C25 H25 121.7 . . ?
C24 C25A H25A 120.7 . . ?
C24 C25A C26A 119(3) . . ?
C26A C25A H25A 120.7 . . ?
C21 C26 C25 124(3) . . ?
C21 C26 H26 118.0 . . ?
C25 C26 H26 118.0 . . ?
C21 C26A C25A 122(3) . . ?
C21 C26A H26A 119.2 . . ?
C25A C26A H26A 119.2 . . ?
N5 C27 H27 124.2 . . ?
N6 C27 N5 111.7(11) . . ?
N6 C27 H27 124.2 . . ?
N6 C28 H28 125.0 . . ?
C29 C28 N6 110.0(12) . . ?
C29 C28 H28 125.0 . . ?
N5 C29 H29 127.0 . . ?
C28 C29 N5 106.1(13) . . ?
C28 C29 H29 127.0 . . ?
C31 C30 C20 117.8(14) . . ?
C31 C30 C35 126.7(16) . . ?
C31A C30 C20 122.1(15) . . ?
C35 C30 C20 114.0(12) . . ?
C35A C30 C20 126.9(15) . . ?
C35A C30 C31A 110.9(19) . . ?
C30 C31 H31 122.7 . . ?
C30 C31 C32 115(2) . . ?
C32 C31 H31 122.7 . . ?
C30 C31A H31A 116.0 . . ?
C32A C31A C30 128(3) . . ?
C32A C31A H31A 116.0 . . ?
C31 C32 H32 117.3 . . ?
C33 C32 C31 125(2) . . ?
C33 C32 H32 117.3 . . ?
C31A C32A H32A 125.0 . . ?
C33 C32A C31A 110(3) . . ?
C33 C32A H32A 125.0 . . ?
N7 C33 C34 121.5(12) . . ?
C32 C33 N7 123.0(14) . . ?
C32 C33 C34 115.0(15) . . ?
C32A C33 N7 114.0(16) . . ?
C34A C33 N7 117.6(14) . . ?
C34A C33 C32A 127(2) . . ?
C33 C34 H34 118.2 . . ?
C35 C34 C33 123.7(18) . . ?
C35 C34 H34 118.2 . . ?
C33 C34A H34A 123.1 . . ?
C33 C34A C35A 114(2) . . ?
C35A C34A H34A 123.1 . . ?
C30 C35 C34 113.8(18) . . ?
C30 C35 H35 123.1 . . ?
C34 C35 H35 123.1 . . ?
C30 C35A C34A 127(2) . . ?
C30 C35A H35A 116.3 . . ?
C34A C35A H35A 116.3 . . ?
N7 C36 H36 127.0 . . ?
C37 C36 N7 106.0(11) . . ?
C37 C36 H36 127.0 . . ?
N8 C37 C36 108.7(11) . . ?
N8 C37 H37 125.6 . . ?
C36 C37 H37 125.6 . . ?
N7 C38 N8 110.6(11) . . ?
N7 C38 H38 124.7 . . ?
N8 C38 H38 124.7 . . ?
N9 C39 H39 124.0 . . ?
N10 C39 N9 112.0(11) . . ?
N10 C39 H39 124.0 . . ?
N9 C40 H40 124.6 . . ?
C41 C40 N9 110.7(11) . . ?
C41 C40 H40 124.6 . . ?
N10 C41 H41 126.1 . . ?
C40 C41 N10 107.8(12) . . ?
C40 C41 H41 126.1 . . ?
C43 C42 N10 118.1(10) . . ?
C47 C42 N10 120.9(11) . . ?
C47 C42 C43 120.7(12) . . ?
C42 C43 H43 120.9 . . ?
C44 C43 C42 118.1(13) . . ?
C44 C43 H43 120.9 . . ?
C43 C44 H44 118.7 . . ?
C45 C44 C43 122.7(14) . . ?
C45 C44 H44 118.7 . . ?
C44 C45 C46 116.6(12) . . ?
C44 C45 C48 121.2(12) . . ?
C46 C45 C48 122.1(11) . . ?
C45 C46 H46 118.5 . . ?
C45 C46 C47 122.9(12) . . ?
C47 C46 H46 118.5 . . ?
C42 C47 C46 118.3(12) . . ?
C42 C47 H47 120.9 . . ?
C46 C47 H47 120.9 . . ?
C45 C48 C59 114.9(10) . . ?
C49 C48 C45 123.6(11) . . ?
C49 C48 C59 121.5(11) . . ?
C48 C49 C50 122.1(11) . . ?
C48 C49 C68 125.1(11) . . ?
C68 C49 C50 112.8(10) . . ?
C51 C50 C49 121.4(13) . . ?
C51A C50 C49 118.7(15) . . ?
C51A C50 C55A 126.7(18) . . ?
C55 C50 C49 124.4(13) . . ?
C55 C50 C51 114.2(16) . . ?
C55A C50 C49 113.3(14) . . ?
C50 C51 H51 117.6 . . ?
C52 C51 C50 125(2) . . ?
C52 C51 H51 117.6 . . ?
C50 C51A H51A 122.6 . . ?
C50 C51A C52A 115(3) . . ?
C52A C51A H51A 122.6 . . ?
C51 C52 H52 123.3 . . ?
C53 C52 C51 113(2) . . ?
C53 C52 H52 123.3 . . ?
C51A C52A H52A 117.6 . . ?
C53 C52A C51A 125(3) . . ?
C53 C52A H52A 117.6 . . ?
C52 C53 N12 115.1(14) . . ?
C52A C53 N12 122.9(16) . . ?
C52A C53 C54A 114(2) . . ?
C54 C53 N12 119.2(13) . . ?
C54 C53 C52 125.4(17) . . ?
C54A C53 N12 121.4(14) . . ?
C53 C54 H54 121.8 . . ?
C53 C54 C55 116.4(19) . . ?
C55 C54 H54 121.8 . . ?
C53 C54A H54A 117.6 . . ?
C55A C54A C53 125(2) . . ?
C55A C54A H54A 117.6 . . ?
C50 C55 C54 124.5(19) . . ?
C50 C55 H55 117.7 . . ?
C54 C55 H55 117.7 . . ?
C50 C55A C54A 113(2) . . ?
C50 C55A H55A 123.5 . . ?
C54A C55A H55A 123.5 . . ?
N11 C56 N12 110.1(11) . . ?
N11 C56 H56 125.0 . . ?
N12 C56 H56 125.0 . . ?
N11 C57 H57 126.7 . . ?
C58 C57 N11 106.6(11) . . ?
C58 C57 H57 126.7 . . ?
N12 C58 H58 126.4 . . ?
C57 C58 N12 107.2(11) . . ?
C57 C58 H58 126.4 . . ?
C60 C59 C48 118.1(13) . . ?
C60A C59 C48 121.6(14) . . ?
C64 C59 C48 121.5(16) . . ?
C64 C59 C60 119.4(18) . . ?
C64A C59 C48 121.1(18) . . ?
C64A C59 C60A 116(2) . . ?
C59 C60 H60 120.1 . . ?
C61 C60 C59 120(2) . . ?
C61 C60 H60 120.1 . . ?
C59 C60A H60A 119.6 . . ?
C59 C60A C61A 121(2) . . ?
C61A C60A H60A 119.6 . . ?
C60 C61 H61 121.0 . . ?
C60 C61 C62 117.9(18) . . ?
C62 C61 H61 121.0 . . ?
C60A C61A H61A 121.5 . . ?
C62 C61A C60A 117(2) . . ?
C62 C61A H61A 121.5 . . ?
N14 C62 C61 119.3(12) . . ?
C61A C62 N14 116.5(15) . . ?
C61A C62 C63A 122(2) . . ?
C63 C62 N14 119.1(19) . . ?
C63 C62 C61 120.8(19) . . ?
C63A C62 N14 119(2) . . ?
C62 C63 H63 120.6 . . ?
C62 C63 C64 119(3) . . ?
C64 C63 H63 120.6 . . ?
C62 C63A H63A 122.5 . . ?
C62 C63A C64A 115(3) . . ?
C64A C63A H63A 122.5 . . ?
C59 C64 C63 121(2) . . ?
C59 C64 H64 119.3 . . ?
C63 C64 H64 119.3 . . ?
C59 C64A C63A 125(3) . . ?
C59 C64A H64A 117.7 . . ?
C63A C64A H64A 117.7 . . ?
N13 C65 N14 113.0(11) . . ?
N13 C65 H65 123.5 . . ?
N14 C65 H65 123.5 . . ?
N13 C66 H66 125.0 . . ?
C67 C66 N13 109.9(10) . . ?
C67 C66 H66 125.0 . . ?
N14 C67 H67 127.5 . . ?
C66 C67 N14 105.1(10) . . ?
C66 C67 H67 127.5 . . ?
C49 C68 C72A 118.0(14) . . ?
C69 C68 C49 122.8(15) . . ?
C69 C68 C73 115.0(18) . . ?
C69A C68 C49 121.6(17) . . ?
C69A C68 C72A 118.2(19) . . ?
C73 C68 C49 121.7(14) . . ?
C68 C69 H69 118.5 . . ?
C68 C69 C70 123(2) . . ?
C70 C69 H69 118.5 . . ?
C68 C69A H69A 118.6 . . ?
C68 C69A C70A 123(3) . . ?
C70A C69A H69A 118.6 . . ?
C69 C70 H70 119.6 . . ?
C71 C70 C69 121(2) . . ?
C71 C70 H70 119.6 . . ?
C69A C70A H70A 119.0 . . ?
C71 C70A C69A 122(3) . . ?
C71 C70A H70A 119.0 . . ?
N16 C71 C73A 117.1(14) . . ?
C70 C71 N16 121.0(14) . . ?
C70 C71 C72 118.1(16) . . ?
C70A C71 N16 122.8(17) . . ?
C70A C71 C73A 118.2(18) . . ?
C72 C71 N16 120.8(14) . . ?
C71 C72 H72 120.2 . . ?
C73 C72 C71 120(2) . . ?
C73 C72 H72 120.2 . . ?
C68 C72A H72A 122.0 . . ?
C73A C72A C68 116(2) . . ?
C73A C72A H72A 122.0 . . ?
C68 C73 H73 118.4 . . ?
C72 C73 C68 123(2) . . ?
C72 C73 H73 118.4 . . ?
C71 C73A H73A 121.1 . . ?
C72A C73A C71 118(2) . . ?
C72A C73A H73A 121.1 . . ?
N15 C74 N16 112.3(11) . . ?
N15 C74 H74 123.9 . . ?
N16 C74 H74 123.9 . . ?
N16 C75 H75 128.0 . . ?
C76 C75 N16 103.9(13) . . ?
C76 C75 H75 128.0 . . ?
N15 C76 C75 111.1(13) . . ?
N15 C76 H76 124.5 . . ?
C75 C76 H76 124.5 . . ?
O8A N18A O7A 120(3) . . ?
O9A N18A O7A 118(3) . . ?
O9A N18A O8A 122(3) . . ?
O14 N20 O13 118(2) . . ?
O15 N20 O13 123(2) . . ?
O15 N20 O14 119(2) . . ?
O4 N17 O5 116(2) . . ?
O6 N17 O4 124(2) . . ?
O6 N17 O5 120(2) . . ?
O10A N19A O12A 118(2) . . ?
O11A N19A O10A 122(2) . . ?
O11A N19A O12A 120.7(18) . . ?
O4A N17A O5A 119(3) . . ?
O4A N17A O6A 121(3) . . ?
O5A N17A O6A 120(3) . . ?
O14A N20A O13A 118(2) . . ?
O15A N20A O13A 117(2) . . ?
O15A N20A O14A 125(3) . . ?
O7 N18 O8 120(2) . . ?
O7 N18 O9 123(2) . . ?
O9 N18 O8 116(2) . . ?
O10 N19 O12 115(2) . . ?
O11 N19 O10 124(3) . . ?
O11 N19 O12 121(3) . . ?
H3A O3 H3B 103.9 . . ?
H16B O16A H16C 104.0 . . ?
H17A O17 H17B 110.8 . . ?
H17C O17A H17D 106.8 . . ?
H16D O16 H16E 104.5 . . ?

loop_
_geom_bond_atom_site_label_1
_geom_bond_atom_site_label_2
_geom_bond_distance
_geom_bond_site_symmetry_2
_geom_bond_publ_flag
Cu1 O1 2.391(8) . ?
Cu1 N1 2.005(9) . ?
Cu1 N6 2.021(10) 1_554 ?
Cu1 N11 2.031(9) 1_565 ?
Cu1 N13 2.011(10) . ?
O1 H1A 0.8968 . ?
O1 H1B 0.8967 . ?
N1 C1 1.325(15) . ?
N1 C2 1.383(14) . ?
C1 H1 0.9500 . ?
C1 N2 1.350(15) . ?
Cu2 O2 2.380(8) . ?
Cu2 N4 2.020(10) 1_545 ?
Cu2 N8 2.025(9) . ?
Cu2 N9 2.001(9) . ?
Cu2 N15 1.993(11) 1_556 ?
O2 H2A 0.8846 . ?
O2 H2B 0.8847 . ?
N2 C3 1.397(15) . ?
N2 C4 1.407(14) . ?
C2 H2 0.9500 . ?
C2 C3 1.312(16) . ?
N3 C14 1.450(14) . ?
N3 C17 1.377(14) . ?
N3 C19 1.302(15) . ?
C3 H3 0.9500 . ?
N4 C18 1.349(14) . ?
N4 C19 1.290(15) . ?
C4 C5 1.41(2) . ?
C4 C9 1.349(17) . ?
N5 C24 1.431(15) . ?
N5 C27 1.362(15) . ?
N5 C29 1.370(17) . ?
C5 H5 0.9500 . ?
C5 C6 1.36(2) . ?
N6 C27 1.275(15) . ?
N6 C28 1.369(17) . ?
C6 H6 0.9500 . ?
C6 C7 1.377(19) . ?
N7 C33 1.411(15) . ?
N7 C36 1.378(16) . ?
N7 C38 1.308(15) . ?
C7 C8 1.379(17) . ?
C7 C10 1.458(17) . ?
N8 C37 1.349(15) . ?
N8 C38 1.330(14) . ?
C8 H8 0.9500 . ?
C8 C9 1.435(18) . ?
N9 C39 1.334(15) . ?
N9 C40 1.401(15) . ?
C9 H9 0.9500 . ?
N10 C39 1.332(15) . ?
N10 C41 1.387(16) . ?
N10 C42 1.443(14) . ?
C10 C11 1.519(16) . ?
C10 C20 1.351(16) . ?
N11 C56 1.307(14) . ?
N11 C57 1.358(15) . ?
C11 C12 1.32(3) . ?
C11 C12A 1.29(4) . ?
C11 C16 1.46(2) . ?
C11 C16A 1.38(3) . ?
N12 C53 1.428(14) . ?
N12 C56 1.318(15) . ?
N12 C58 1.369(15) . ?
C12 H12 0.9500 . ?
C12 C13 1.36(3) . ?
C12A H12A 0.9500 . ?
C12A C13A 1.50(4) . ?
N13 C65 1.299(15) . ?
N13 C66 1.378(14) . ?
C13 H13 0.9500 . ?
C13 C14 1.43(3) . ?
C13A H13A 0.9500 . ?
C13A C14 1.27(4) . ?
N14 C62 1.472(14) . ?
N14 C65 1.300(15) . ?
N14 C67 1.361(14) . ?
C14 C15 1.31(2) . ?
C14 C15A 1.49(3) . ?
N15 C74 1.309(15) . ?
N15 C76 1.365(18) . ?
C15 H15 0.9500 . ?
C15 C16 1.40(3) . ?
C15A H15A 0.9500 . ?
C15A C16A 1.38(4) . ?
N16 C71 1.419(15) . ?
N16 C74 1.341(15) . ?
N16 C75 1.379(17) . ?
C16 H16 0.9500 . ?
C16A H16A 0.9500 . ?
C17 H17 0.9500 . ?
C17 C18 1.295(16) . ?
C18 H18 0.9500 . ?
C19 H19 0.9500 . ?
C20 C21 1.481(17) . ?
C20 C30 1.506(17) . ?
C21 C22 1.442(17) . ?
C21 C24A 1.384(18) . ?
C21 C26 1.381(18) . ?
C21 C26A 1.379(19) . ?
C22 H22 0.9500 . ?
C22 C23 1.395(18) . ?
C23 H23 0.9500 . ?
C23 C24 1.416(17) . ?
C23A H23A 0.9500 . ?
C23A C24 1.393(19) . ?
C23A C24A 1.38(2) . ?
C24 C25 1.382(18) . ?
C24 C25A 1.368(19) . ?
C24A H24A 0.9500 . ?
C25 H25 0.9500 . ?
C25 C26 1.381(18) . ?
C25A H25A 0.9500 . ?
C25A C26A 1.391(19) . ?
C26 H26 0.9500 . ?
C26A H26A 0.9500 . ?
C27 H27 0.9500 . ?
C28 H28 0.9500 . ?
C28 C29 1.332(19) . ?
C29 H29 0.9500 . ?
C30 C31 1.383(19) . ?
C30 C31A 1.422(19) . ?
C30 C35 1.395(17) . ?
C30 C35A 1.365(18) . ?
C31 H31 0.9500 . ?
C31 C32 1.393(19) . ?
C31A H31A 0.9500 . ?
C31A C32A 1.41(2) . ?
C32 H32 0.9500 . ?
C32 C33 1.380(18) . ?
C32A H32A 0.9500 . ?
C32A C33 1.40(2) . ?
C33 C34 1.438(17) . ?
C33 C34A 1.359(19) . ?
C34 H34 0.9500 . ?
C34 C35 1.409(18) . ?
C34A H34A 0.9500 . ?
C34A C35A 1.39(2) . ?
C35 H35 0.9500 . ?
C35A H35A 0.9500 . ?
C36 H36 0.9500 . ?
C36 C37 1.354(17) . ?
C37 H37 0.9500 . ?
C38 H38 0.9500 . ?
C39 H39 0.9500 . ?
C40 H40 0.9500 . ?
C40 C41 1.292(16) . ?
C41 H41 0.9500 . ?
C42 C43 1.400(19) . ?
C42 C47 1.332(17) . ?
C43 H43 0.9500 . ?
C43 C44 1.40(2) . ?
C44 H44 0.9500 . ?
C44 C45 1.36(2) . ?
C45 C46 1.364(18) . ?
C45 C48 1.467(17) . ?
C46 H46 0.9500 . ?
C46 C47 1.422(18) . ?
C47 H47 0.9500 . ?
C48 C49 1.331(16) . ?
C48 C59 1.511(16) . ?
C49 C50 1.528(16) . ?
C49 C68 1.489(17) . ?
C50 C51 1.411(18) . ?
C50 C51A 1.377(19) . ?
C50 C55 1.358(17) . ?
C50 C55A 1.385(18) . ?
C51 H51 0.9500 . ?
C51 C52 1.391(19) . ?
C51A H51A 0.9500 . ?
C51A C52A 1.38(2) . ?
C52 H52 0.9500 . ?
C52 C53 1.379(18) . ?
C52A H52A 0.9500 . ?
C52A C53 1.371(19) . ?
C53 C54 1.345(17) . ?
C53 C54A 1.419(19) . ?
C54 H54 0.9500 . ?
C54 C55 1.376(18) . ?
C54A H54A 0.9500 . ?
C54A C55A 1.39(2) . ?
C55 H55 0.9500 . ?
C55A H55A 0.9500 . ?
C56 H56 0.9500 . ?
C57 H57 0.9500 . ?
C57 C58 1.357(17) . ?
C58 H58 0.9500 . ?
C59 C60 1.40(3) . ?
C59 C60A 1.41(3) . ?
C59 C64 1.35(3) . ?
C59 C64A 1.34(4) . ?
C60 H60 0.9500 . ?
C60 C61 1.36(3) . ?
C60A H60A 0.9500 . ?
C60A C61A 1.42(4) . ?
C61 H61 0.9500 . ?
C61 C62 1.49(2) . ?
C61A H61A 0.9500 . ?
C61A C62 1.36(3) . ?
C62 C63 1.29(4) . ?
C62 C63A 1.37(4) . ?
C63 H63 0.9500 . ?
C63 C64 1.43(3) . ?
C63A H63A 0.9500 . ?
C63A C64A 1.41(4) . ?
C64 H64 0.9500 . ?
C64A H64A 0.9500 . ?
C65 H65 0.9500 . ?
C66 H66 0.9500 . ?
C66 C67 1.344(15) . ?
C67 H67 0.9500 . ?
C68 C69 1.348(18) . ?
C68 C69A 1.327(19) . ?
C68 C72A 1.51(3) . ?
C68 C73 1.37(3) . ?
C69 H69 0.9500 . ?
C69 C70 1.364(19) . ?
C69A H69A 0.9500 . ?
C69A C70A 1.36(2) . ?
C70 H70 0.9500 . ?
C70 C71 1.333(18) . ?
C70A H70A 0.9500 . ?
C70A C71 1.321(19) . ?
C71 C72 1.38(3) . ?
C71 C73A 1.54(3) . ?
C72 H72 0.9500 . ?
C72 C73 1.35(3) . ?
C72A H72A 0.9500 . ?
C72A C73A 1.39(4) . ?
C73 H73 0.9500 . ?
C73A H73A 0.9500 . ?
C74 H74 0.9500 . ?
C75 H75 0.9500 . ?
C75 C76 1.38(2) . ?
C76 H76 0.9500 . ?
O7A N18A 1.25(3) . ?
O8A N18A 1.23(3) . ?
O9A N18A 1.22(3) . ?
O13 N20 1.28(2) . ?
O14 N20 1.27(2) . ?
O15 N20 1.25(2) . ?
O4 N17 1.24(2) . ?
O5 N17 1.26(2) . ?
O6 N17 1.22(2) . ?
O10A N19A 1.24(3) . ?
O11A N19A 1.24(2) . ?
O12A N19A 1.25(2) . ?
O4A N17A 1.22(3) . ?
O5A N17A 1.23(3) . ?
O6A N17A 1.24(3) . ?
O13A N20A 1.24(2) . ?
O14A N20A 1.23(2) . ?
O15A N20A 1.23(2) . ?
O7 N18 1.22(2) . ?
O8 N18 1.26(2) . ?
O9 N18 1.24(2) . ?
O10 N19 1.22(2) . ?
O11 N19 1.21(2) . ?
O12 N19 1.26(2) . ?
O3 H3A 0.8895 . ?
O3 H3B 0.8577 . ?
O16A H16B 0.8751 . ?
O16A H16C 0.8706 . ?
O17 H17A 0.8038 . ?
O17 H17B 0.8671 . ?
O17A H17C 0.8609 . ?
O17A H17D 0.8528 . ?
O16 H16D 0.8702 . ?
O16 H16E 0.8693 . ?

loop_
_geom_torsion_atom_site_label_1
_geom_torsion_atom_site_label_2
_geom_torsion_atom_site_label_3
_geom_torsion_atom_site_label_4
_geom_torsion
_geom_torsion_site_symmetry_1
_geom_torsion_site_symmetry_2
_geom_torsion_site_symmetry_3
_geom_torsion_site_symmetry_4
_geom_torsion_publ_flag
Cu1 N1 C1 N2 -171.4(7) . . . . ?
Cu1 N1 C2 C3 172.4(9) . . . . ?
Cu1 N6 C27 N5 176.9(8) 1_556 . . . ?
Cu1 N6 C28 C29 -179.5(14) 1_556 . . . ?
Cu1 N11 C56 N12 179.1(8) 1_545 . . . ?
Cu1 N11 C57 C58 -179.1(8) 1_545 . . . ?
Cu1 N13 C65 N14 -171.2(9) . . . . ?
Cu1 N13 C66 C67 171.2(9) . . . . ?
N1 C1 N2 C3 -1.7(13) . . . . ?
N1 C1 N2 C4 176.2(10) . . . . ?
N1 C2 C3 N2 -1.5(15) . . . . ?
C1 N1 C2 C3 0.5(13) . . . . ?
C1 N2 C3 C2 1.9(14) . . . . ?
C1 N2 C4 C5 2.0(19) . . . . ?
C1 N2 C4 C9 176.8(12) . . . . ?
Cu2 N4 C18 C17 174.2(9) 1_565 . . . ?
Cu2 N4 C19 N3 -175.1(10) 1_565 . . . ?
Cu2 N8 C37 C36 -179.6(9) . . . . ?
Cu2 N8 C38 N7 179.3(8) . . . . ?
Cu2 N9 C39 N10 -172.6(7) . . . . ?
Cu2 N9 C40 C41 173.5(10) . . . . ?
Cu2 N15 C74 N16 176.6(9) 1_554 . . . ?
Cu2 N15 C76 C75 -178.0(15) 1_554 . . . ?
N2 C4 C5 C6 -172.9(15) . . . . ?
N2 C4 C9 C8 177.6(12) . . . . ?
C2 N1 C1 N2 0.8(12) . . . . ?
N3 C14 C15 C16 180(3) . . . . ?
N3 C14 C15A C16A 179(2) . . . . ?
N3 C17 C18 N4 -0.4(14) . . . . ?
C3 N2 C4 C5 179.4(14) . . . . ?
C3 N2 C4 C9 -5.8(18) . . . . ?
C4 N2 C3 C2 -176.0(11) . . . . ?
C4 C5 C6 C7 -9(3) . . . . ?
N5 C24 C25 C26 178.6(18) . . . . ?
N5 C24 C25A C26A 176(2) . . . . ?
C5 C4 C9 C8 -8(2) . . . . ?
C5 C6 C7 C8 2(3) . . . . ?
C5 C6 C7 C10 -178.2(17) . . . . ?
N6 C28 C29 N5 4(2) . . . . ?
C6 C7 C8 C9 3(2) . . . . ?
C6 C7 C10 C11 -70.7(17) . . . . ?
C6 C7 C10 C20 107.1(17) . . . . ?
N7 C33 C34 C35 -178(2) . . . . ?
N7 C33 C34A C35A -177(2) . . . . ?
N7 C36 C37 N8 -0.7(15) . . . . ?
C7 C8 C9 C4 0(2) . . . . ?
C7 C10 C11 C12 111(2) . . . . ?
C7 C10 C11 C12A 69(2) . . . . ?
C7 C10 C11 C16 -53(2) . . . . ?
C7 C10 C11 C16A -114.7(18) . . . . ?
C7 C10 C20 C21 174.8(11) . . . . ?
C7 C10 C20 C30 -1.0(19) . . . . ?
C8 C7 C10 C11 109.2(14) . . . . ?
C8 C7 C10 C20 -73.0(18) . . . . ?
N9 C40 C41 N10 -1.2(16) . . . . ?
C9 C4 C5 C6 12(3) . . . . ?
N10 C42 C43 C44 -176.6(15) . . . . ?
N10 C42 C47 C46 178.5(12) . . . . ?
C10 C7 C8 C9 -176.9(12) . . . . ?
C10 C11 C12 C13 -177(2) . . . . ?
C10 C11 C12A C13A 177(2) . . . . ?
C10 C11 C16 C15 -180(2) . . . . ?
C10 C11 C16A C15A 179(2) . . . . ?
C10 C20 C21 C22 -65.7(19) . . . . ?
C10 C20 C21 C24A -123(2) . . . . ?
C10 C20 C21 C26 79(2) . . . . ?
C10 C20 C21 C26A 107(2) . . . . ?
C10 C20 C30 C31 -65(2) . . . . ?
C10 C20 C30 C31A -92(2) . . . . ?
C10 C20 C30 C35 128.5(17) . . . . ?
C10 C20 C30 C35A 85(2) . . . . ?
N11 C57 C58 N12 -0.4(14) . . . . ?
C11 C10 C20 C21 -7.5(18) . . . . ?
C11 C10 C20 C30 176.8(10) . . . . ?
C11 C12 C13 C14 -2(4) . . . . ?
C11 C12A C13A C14 14(5) . . . . ?
N12 C53 C54 C55 -179(3) . . . . ?
N12 C53 C54A C55A 180(3) . . . . ?
C12 C11 C16 C15 14(4) . . . . ?
C12 C13 C14 N3 -176(2) . . . . ?
C12 C13 C14 C15 14(4) . . . . ?
C12A C11 C16A C15A -5(4) . . . . ?
C12A C13A C14 N3 177(2) . . . . ?
C12A C13A C14 C15A -23(4) . . . . ?
N13 C66 C67 N14 -0.7(14) . . . . ?
C13 C14 C15 C16 -11(5) . . . . ?
C13A C14 C15A C16A 18(4) . . . . ?
N14 C62 C63 C64 179(2) . . . . ?
N14 C62 C63A C64A -177(2) . . . . ?
C14 N3 C17 C18 179.8(13) . . . . ?
C14 N3 C19 N4 -179.5(13) . . . . ?
C14 C15 C16 C11 -3(5) . . . . ?
C14 C15A C16A C11 -4(4) . . . . ?
N16 C71 C72 C73 -178(2) . . . . ?
N16 C71 C73A C72A -178(2) . . . . ?
N16 C75 C76 N15 2(3) . . . . ?
C16 C11 C12 C13 -12(4) . . . . ?
C16A C11 C12A C13A 1(4) . . . . ?
C17 N3 C14 C13 21(2) . . . . ?
C17 N3 C14 C13A 54(3) . . . . ?
C17 N3 C14 C15 -169(2) . . . . ?
C17 N3 C14 C15A -106.9(19) . . . . ?
C17 N3 C19 N4 0.1(18) . . . . ?
C18 N4 C19 N3 -0.3(18) . . . . ?
C19 N3 C14 C13 -159(2) . . . . ?
C19 N3 C14 C13A -126(2) . . . . ?
C19 N3 C14 C15 10(3) . . . . ?
C19 N3 C14 C15A 73(2) . . . . ?
C19 N3 C17 C18 0.1(15) . . . . ?
C19 N4 C18 C17 0.4(15) . . . . ?
C20 C10 C11 C12 -67(2) . . . . ?
C20 C10 C11 C12A -109(2) . . . . ?
C20 C10 C11 C16 128.7(18) . . . . ?
C20 C10 C11 C16A 67(2) . . . . ?
C20 C21 C22 C23 -174.8(18) . . . . ?
C20 C21 C24A C23A -174(3) . . . . ?
C20 C21 C26 C25 171.8(19) . . . . ?
C20 C21 C26A C25A 172(2) . . . . ?
C20 C30 C31 C32 -174(2) . . . . ?
C20 C30 C31A C32A -178(3) . . . . ?
C20 C30 C35 C34 174.0(18) . . . . ?
C20 C30 C35A C34A 176(3) . . . . ?
C21 C20 C30 C31 119.2(17) . . . . ?
C21 C20 C30 C31A 92(2) . . . . ?
C21 C20 C30 C35 -47.6(17) . . . . ?
C21 C20 C30 C35A -91(2) . . . . ?
C21 C22 C23 C24 -5(3) . . . . ?
C22 C21 C26 C25 -39(3) . . . . ?
C22 C23 C24 N5 -178.4(19) . . . . ?
C22 C23 C24 C25 -28(3) . . . . ?
C23 C24 C25 C26 27(3) . . . . ?
C23A C24 C25A C26A -50(3) . . . . ?
C24 N5 C27 N6 -179.1(12) . . . . ?
C24 N5 C29 C28 178.2(16) . . . . ?
C24 C23A C24A C21 -3(5) . . . . ?
C24 C25 C26 C21 8(3) . . . . ?
C24 C25A C26A C21 10(4) . . . . ?
C24A C21 C26A C25A 35(3) . . . . ?
C24A C23A C24 N5 179(3) . . . . ?
C24A C23A C24 C25A 46(4) . . . . ?
C26 C21 C22 C23 36(3) . . . . ?
C26A C21 C24A C23A -38(4) . . . . ?
C27 N5 C24 C23 -41(2) . . . . ?
C27 N5 C24 C23A 15(3) . . . . ?
C27 N5 C24 C25 169.7(16) . . . . ?
C27 N5 C24 C25A 140.6(19) . . . . ?
C27 N5 C29 C28 -4(2) . . . . ?
C27 N6 C28 C29 -2(2) . . . . ?
C28 N6 C27 N5 -0.7(16) . . . . ?
C29 N5 C24 C23 136(2) . . . . ?
C29 N5 C24 C23A -168(3) . . . . ?
C29 N5 C24 C25 -13(3) . . . . ?
C29 N5 C24 C25A -42(3) . . . . ?
C29 N5 C27 N6 2.9(18) . . . . ?
C30 C20 C21 C22 110.3(16) . . . . ?
C30 C20 C21 C24A 53(2) . . . . ?
C30 C20 C21 C26 -104.8(17) . . . . ?
C30 C20 C21 C26A -77.2(19) . . . . ?
C30 C31 C32 C33 1(4) . . . . ?
C30 C31A C32A C33 8(5) . . . . ?
C31 C30 C35 C34 9(3) . . . . ?
C31 C32 C33 N7 178(2) . . . . ?
C31 C32 C33 C34 6(4) . . . . ?
C31A C30 C35A C34A -7(5) . . . . ?
C31A C32A C33 N7 175(2) . . . . ?
C31A C32A C33 C34A -21(5) . . . . ?
C32 C33 C34 C35 -6(3) . . . . ?
C32A C33 C34A C35A 19(5) . . . . ?
C33 N7 C36 C37 177.0(12) . . . . ?
C33 N7 C38 N8 -176.2(11) . . . . ?
C33 C34 C35 C30 0(4) . . . . ?
C33 C34A C35A C30 -3(5) . . . . ?
C35 C30 C31 C32 -9(4) . . . . ?
C35A C30 C31A C32A 5(5) . . . . ?
C36 N7 C33 C32 112(2) . . . . ?
C36 N7 C33 C32A 135(2) . . . . ?
C36 N7 C33 C34 -77(2) . . . . ?
C36 N7 C33 C34A -31(2) . . . . ?
C36 N7 C38 N8 1.1(14) . . . . ?
C37 N8 C38 N7 -1.5(14) . . . . ?
C38 N7 C33 C32 -72(2) . . . . ?
C38 N7 C33 C32A -48(3) . . . . ?
C38 N7 C33 C34 99.9(19) . . . . ?
C38 N7 C33 C34A 146(2) . . . . ?
C38 N7 C36 C37 -0.2(15) . . . . ?
C38 N8 C37 C36 1.4(14) . . . . ?
C39 N9 C40 C41 0.5(14) . . . . ?
C39 N10 C41 C40 1.4(15) . . . . ?
C39 N10 C42 C43 4.8(19) . . . . ?
C39 N10 C42 C47 179.3(12) . . . . ?
C40 N9 C39 N10 0.5(12) . . . . ?
C41 N10 C39 N9 -1.2(14) . . . . ?
C41 N10 C42 C43 -179.8(14) . . . . ?
C41 N10 C42 C47 -5.4(19) . . . . ?
C42 N10 C39 N9 175.0(10) . . . . ?
C42 N10 C41 C40 -174.7(11) . . . . ?
C42 C43 C44 C45 -3(3) . . . . ?
C43 C42 C47 C46 -7(2) . . . . ?
C43 C44 C45 C46 -3(3) . . . . ?
C43 C44 C45 C48 179.0(16) . . . . ?
C44 C45 C46 C47 5(2) . . . . ?
C44 C45 C48 C49 103.9(17) . . . . ?
C44 C45 C48 C59 -76.3(17) . . . . ?
C45 C46 C47 C42 0(2) . . . . ?
C45 C48 C49 C50 -2.6(18) . . . . ?
C45 C48 C49 C68 175.9(11) . . . . ?
C45 C48 C59 C60 -115.3(16) . . . . ?
C45 C48 C59 C60A -50(2) . . . . ?
C45 C48 C59 C64 76(2) . . . . ?
C45 C48 C59 C64A 115(2) . . . . ?
C46 C45 C48 C49 -73.5(18) . . . . ?
C46 C45 C48 C59 106.2(14) . . . . ?
C47 C42 C43 C44 9(2) . . . . ?
C48 C45 C46 C47 -177.1(13) . . . . ?
C48 C49 C50 C51 -93(2) . . . . ?
C48 C49 C50 C51A -64(2) . . . . ?
C48 C49 C50 C55 87(2) . . . . ?
C48 C49 C50 C55A 128.7(18) . . . . ?
C48 C49 C68 C69 73(2) . . . . ?
C48 C49 C68 C69A 99(2) . . . . ?
C48 C49 C68 C72A -63(2) . . . . ?
C48 C49 C68 C73 -116.3(18) . . . . ?
C48 C59 C60 C61 178.8(17) . . . . ?
C48 C59 C60A C61A 179(2) . . . . ?
C48 C59 C64 C63 178(2) . . . . ?
C48 C59 C64A C63A -177(3) . . . . ?
C49 C48 C59 C60 64.4(18) . . . . ?
C49 C48 C59 C60A 130(2) . . . . ?
C49 C48 C59 C64 -104(2) . . . . ?
C49 C48 C59 C64A -65(2) . . . . ?
C49 C50 C51 C52 -178(3) . . . . ?
C49 C50 C51A C52A -174(2) . . . . ?
C49 C50 C55 C54 172(3) . . . . ?
C49 C50 C55A C54A 172(2) . . . . ?
C49 C68 C69 C70 177.1(19) . . . . ?
C49 C68 C69A C70A 173(2) . . . . ?
C49 C68 C72A C73A -177(2) . . . . ?
C49 C68 C73 C72 -176(2) . . . . ?
C50 C49 C68 C69 -108.9(18) . . . . ?
C50 C49 C68 C69A -82(2) . . . . ?
C50 C49 C68 C72A 115.2(16) . . . . ?
C50 C49 C68 C73 62.3(19) . . . . ?
C50 C51 C52 C53 7(5) . . . . ?
C50 C51A C52A C53 0(5) . . . . ?
C51 C50 C55 C54 -8(4) . . . . ?
C51 C52 C53 N12 174(2) . . . . ?
C51 C52 C53 C54 -13(4) . . . . ?
C51A C50 C55A C54A 6(4) . . . . ?
C51A C52A C53 N12 177(3) . . . . ?
C51A C52A C53 C54A 10(5) . . . . ?
C52 C53 C54 C55 8(5) . . . . ?
C52A C53 C54A C55A -13(4) . . . . ?
C53 N12 C56 N11 -177.6(11) . . . . ?
C53 N12 C58 C57 178.1(11) . . . . ?
C53 C54 C55 C50 4(5) . . . . ?
C53 C54A C55A C50 6(5) . . . . ?
C55 C50 C51 C52 2(4) . . . . ?
C55A C50 C51A C52A -9(4) . . . . ?
C56 N11 C57 C58 0.8(14) . . . . ?
C56 N12 C53 C52 -46(2) . . . . ?
C56 N12 C53 C52A -70(3) . . . . ?
C56 N12 C53 C54 140(2) . . . . ?
C56 N12 C53 C54A 96(2) . . . . ?
C56 N12 C58 C57 0.0(14) . . . . ?
C57 N11 C56 N12 -0.8(14) . . . . ?
C58 N12 C53 C52 136.4(19) . . . . ?
C58 N12 C53 C52A 112(2) . . . . ?
C58 N12 C53 C54 -38(3) . . . . ?
C58 N12 C53 C54A -82(2) . . . . ?
C58 N12 C56 N11 0.5(14) . . . . ?
C59 C48 C49 C50 177.7(10) . . . . ?
C59 C48 C49 C68 -3.8(18) . . . . ?
C59 C60 C61 C62 3(3) . . . . ?
C59 C60A C61A C62 1(5) . . . . ?
C60 C59 C64 C63 10(4) . . . . ?
C60 C61 C62 N14 178.4(16) . . . . ?
C60 C61 C62 C63 9(3) . . . . ?
C60A C59 C64A C63A -10(4) . . . . ?
C60A C61A C62 N14 179(2) . . . . ?
C60A C61A C62 C63A -20(4) . . . . ?
C61 C62 C63 C64 -12(4) . . . . ?
C61A C62 C63A C64A 22(4) . . . . ?
C62 N14 C65 N13 -179.8(12) . . . . ?
C62 N14 C67 C66 179.4(12) . . . . ?
C62 C63 C64 C59 2(4) . . . . ?
C62 C63A C64A C59 -6(5) . . . . ?
C64 C59 C60 C61 -13(3) . . . . ?
C64A C59 C60A C61A 13(4) . . . . ?
C65 N13 C66 C67 -0.4(15) . . . . ?
C65 N14 C62 C61 64(2) . . . . ?
C65 N14 C62 C61A 1(3) . . . . ?
C65 N14 C62 C63 -126(2) . . . . ?
C65 N14 C62 C63A -162(2) . . . . ?
C65 N14 C67 C66 1.6(15) . . . . ?
C66 N13 C65 N14 1.5(17) . . . . ?
C67 N14 C62 C61 -113.2(16) . . . . ?
C67 N14 C62 C61A -177(2) . . . . ?
C67 N14 C62 C63 56(2) . . . . ?
C67 N14 C62 C63A 21(3) . . . . ?
C67 N14 C65 N13 -2.0(18) . . . . ?
C68 C49 C50 C51 89(2) . . . . ?
C68 C49 C50 C51A 117.5(19) . . . . ?
C68 C49 C50 C55 -92(2) . . . . ?
C68 C49 C50 C55A -49.9(19) . . . . ?
C68 C69 C70 C71 -1(4) . . . . ?
C68 C69A C70A C71 8(5) . . . . ?
C68 C72A C73A C71 -2(4) . . . . ?
C69 C68 C73 C72 -4(3) . . . . ?
C69 C70 C71 N16 179(2) . . . . ?
C69 C70 C71 C72 -5(3) . . . . ?
C69A C68 C72A C73A 20(4) . . . . ?
C69A C70A C71 N16 175(3) . . . . ?
C69A C70A C71 C73A 12(4) . . . . ?
C70 C71 C72 C73 6(3) . . . . ?
C70A C71 C73A C72A -14(4) . . . . ?
C71 N16 C74 N15 -177.4(13) . . . . ?
C71 N16 C75 C76 176.4(17) . . . . ?
C71 C72 C73 C68 -2(4) . . . . ?
C72A C68 C69A C70A -24(4) . . . . ?
C73 C68 C69 C70 5(4) . . . . ?
C74 N15 C76 C75 -2(2) . . . . ?
C74 N16 C71 C70 -179.4(15) . . . . ?
C74 N16 C71 C70A 149(2) . . . . ?
C74 N16 C71 C72 5(2) . . . . ?
C74 N16 C71 C73A -47(2) . . . . ?
C74 N16 C75 C76 -2(2) . . . . ?
C75 N16 C71 C70 2(3) . . . . ?
C75 N16 C71 C70A -29(3) . . . . ?
C75 N16 C71 C72 -173(2) . . . . ?
C75 N16 C71 C73A 135(2) . . . . ?
C75 N16 C74 N15 1.2(19) . . . . ?
C76 N15 C74 N16 0.3(17) . . . . ?

loop_
_twin_individual_id
_twin_individual_mass_fraction_refined
1 0.909(9)
2 0.091(9)
